data_7134145
loop_
_publ_author_name
'Mou, Yonghong'
'Zhang, Jieling'
'Qin, Haonan'
'Li, Xinyue'
'Zeng, Zequan'
'Zhang, Rong'
'Liang, Zuozhong'
'Cao, Rui'

_publ_section_title
;
 The steric hindrance effect of Co porphyrins promoting two-electron
 oxygen reduction reaction selectivity
;
_journal_name_full 'Chemical Communications'
_journal_paper_doi 10.1039/D4CC06012A
_journal_year 2025
_chemical_formula_moiety 'C64 H60 Co N4 O8, 0.6[C7H16]'
_chemical_formula_sum 'C64 H60 Co N4 O8'
_chemical_formula_weight 1072.09
_chemical_name_systematic '5,10,15,20-tetrakis(para-dipivaloyloxyphenyl)Cobalt Porphyrin'
_space_group_crystal_system triclinic
_space_group_IT_number 2
_space_group_name_Hall '-P 1'
_space_group_name_H-M_alt 'P -1'
_atom_sites_solution_hydrogens mixed
_atom_sites_solution_primary dual
_atom_sites_solution_secondary difmap
_audit_creation_date 2024-06-07
_audit_creation_method
;
Olex2 1.5
(compiled 2022.04.07 svn.rca3783a0 for OlexSys, GUI svn.r6498)
;
_audit_update_record
;
2024-09-15 deposited with the CCDC.	2024-12-16 downloaded from the CCDC.
;
_cell_angle_alpha 77.886(7)
_cell_angle_beta 86.561(7)
_cell_angle_gamma 82.747(7)
_cell_formula_units_Z 2
_cell_length_a 9.8827(18)
_cell_length_b 16.038(3)
_cell_length_c 19.204(3)
_cell_measurement_reflns_used 6647
_cell_measurement_temperature 190.00(10)
_cell_measurement_theta_max 46.612
_cell_measurement_theta_min 3.516
_cell_volume 2950.5(9)
_computing_cell_refinement 'SAINT V8.40B (?, 2016)'
_computing_data_collection 'Bruker D8 Venture diffractometer'
_computing_data_reduction 'SAINT V8.40B (?, 2016)'
_computing_molecular_graphics 'Olex2 1.5 (Dolomanov et al., 2009)'
_computing_publication_material 'Olex2 1.5 (Dolomanov et al., 2009)'
_computing_structure_refinement 'SHELXL 2019/3 (Sheldrick, 2015)'
_computing_structure_solution 'SHELXT 2018/2 (Sheldrick, 2018)'
_diffrn_ambient_temperature 190.00(10)
_diffrn_detector 'CCD area detector'
_diffrn_detector_area_resol_mean 7.9
_diffrn_detector_type 'CCD area detector'
_diffrn_measured_fraction_theta_full 0.992
_diffrn_measured_fraction_theta_max 0.974
_diffrn_measurement_device 'three-circle diffractometer'
_diffrn_measurement_device_type 'Bruker APEX-II CCD'
_diffrn_measurement_method 'phi and omega scans'
_diffrn_radiation_monochromator graphite
_diffrn_radiation_probe x-ray
_diffrn_radiation_type GaK\a
_diffrn_radiation_wavelength 1.34139
_diffrn_reflns_av_R_equivalents 0.0932
_diffrn_reflns_av_unetI/netI 0.0867
_diffrn_reflns_Laue_measured_fraction_full 0.992
_diffrn_reflns_Laue_measured_fraction_max 0.974
_diffrn_reflns_limit_h_max 11
_diffrn_reflns_limit_h_min -12
_diffrn_reflns_limit_k_max 19
_diffrn_reflns_limit_k_min -19
_diffrn_reflns_limit_l_max 23
_diffrn_reflns_limit_l_min -21
_diffrn_reflns_number 40473
_diffrn_reflns_point_group_measured_fraction_full 0.992
_diffrn_reflns_point_group_measured_fraction_max 0.974
_diffrn_reflns_theta_full 53.594
_diffrn_reflns_theta_max 55.032
_diffrn_reflns_theta_min 2.048
_diffrn_source 'sealed X-ray tube'
_diffrn_source_current 2.86
_diffrn_source_power 0.19937059999999998
_diffrn_source_target Mo
_diffrn_source_voltage 69.71
_diffrn_standards_number 0
_exptl_absorpt_coefficient_mu 1.884
_exptl_absorpt_correction_T_max 0.7506
_exptl_absorpt_correction_T_min 0.5362
_exptl_absorpt_correction_type multi-scan
_exptl_absorpt_process_details
;
SADABS-2016/2 (Bruker,2016/2) was used for absorption correction.
wR2(int) was 0.1271 before and 0.0696 after correction.
The Ratio of minimum to maximum transmission is 0.7144.
The \l/2 correction factor is Not present.
;
_exptl_crystal_colour 'clear light violet'
_exptl_crystal_colour_lustre clear
_exptl_crystal_colour_modifier light
_exptl_crystal_colour_primary violet
_exptl_crystal_density_diffrn 1.207
_exptl_crystal_description block
_exptl_crystal_F_000 1126
_exptl_crystal_recrystallization_method 'Re-crystallisation from solvent'
_exptl_crystal_size_max 0.2
_exptl_crystal_size_mid 0.1
_exptl_crystal_size_min 0.1
_refine_diff_density_max 0.635
_refine_diff_density_min -0.586
_refine_diff_density_rms 0.072
_refine_ls_extinction_coef 0.0018(5)
_refine_ls_extinction_expression Fc^*^=kFc[1+0.001xFc^2^\l^3^/sin(2\q)]^-1/4^
_refine_ls_extinction_method 'SHELXL-2019/2 (Sheldrick 2019)'
_refine_ls_goodness_of_fit_ref 1.040
_refine_ls_hydrogen_treatment constr
_refine_ls_matrix_type full
_refine_ls_number_parameters 1190
_refine_ls_number_reflns 10975
_refine_ls_number_restraints 1831
_refine_ls_restrained_S_all 1.006
_refine_ls_R_factor_all 0.1841
_refine_ls_R_factor_gt 0.1003
_refine_ls_shift/su_max 0.000
_refine_ls_shift/su_mean 0.000
_refine_ls_structure_factor_coef Fsqd
_refine_ls_weighting_details 'w=1/[\s^2^(Fo^2^)+(0.1825P)^2^+1.5463P] where P=(Fo^2^+2Fc^2^)/3'
_refine_ls_weighting_scheme calc
_refine_ls_wR_factor_gt 0.2677
_refine_ls_wR_factor_ref 0.3331
_reflns_Friedel_coverage 0.000
_reflns_number_gt 5162
_reflns_number_total 10975
_reflns_threshold_expression 'I > 2\s(I)'
_cod_data_source_file d4cc06012a2.cif
_cod_data_source_block myh-1072
_cod_original_cell_volume 2950.3(9)
_cod_database_code 7134145
_shelx_shelxl_version_number 2019/3
_shelx_space_group_comment
;
The symmetry employed for this shelxl refinement is uniquely defined
by the following loop, which should always be used as a source of
symmetry information in preference to the above space-group names.
They are only intended as comments.
;
_shelx_estimated_absorpt_t_max 0.834
_shelx_estimated_absorpt_t_min 0.704
_olex2_refinement_description
;
1. Fixed Uiso
 At 1.2 times of:
  All C(H) groups
 At 1.5 times of:
  All C(H,H,H) groups
2. Restrained distances
 C28-C27 = C39-C38 = C50-C49 = C61-C60
 1.5 with sigma of 0.01
 O8-C60 = O2-C27 = O4-C38 = O6-C49
 1.23 with sigma of 0.01
 O7-C60 = O1-C27 = O3-C38 = O5-C49
 1.35 with sigma of 0.01
 O7-C57 = O5-C46 = O3-C35 = O1-C24
 1.35 with sigma of 0.01
 C63-C61 = C64-C61 = C62-C61 = C29-C28 = C30-C28 = C31-C28 = C41-C39 = C42-C39
 = C40-C39 = C51-C50 = C52-C50 = C53-C50
 1.54 with sigma of 0.01
3. Restrained planarity
 C60, C61, O7, O8
 with sigma of 0.01
 C59A, C57A, C56A, C54A, C58A, C55A, C20, O7A
 with sigma of 0.01
 C24, C22, C21, C25, C23, C26, O1, C5
 with sigma of 0.01
 C57, C55, C54, C58, C56, C59, C20, O7
 with sigma of 0.01
 C46, C44, C43, C47, C45, C48, C15, O5
 with sigma of 0.01
 C36A, C34A, C33A, C37A, C35A, C32A, O3A, C10
 with sigma of 0.01
 C26A, C24A, C23A, C21A, C25A, C22A, C5, O1A
 with sigma of 0.01
 C35, C33, C32, C36, C34, C37, C10, O3
 with sigma of 0.01
 C48A, C46A, C45A, C43A, C47A, C44A, C15, O5A
 with sigma of 0.01
4. Uiso/Uaniso restraints and constraints
C43 \\sim C44 \\sim C45 \\sim C46 \\sim C47 \\sim C48 \\sim C49 \\sim C50 \\sim
C51 \\sim C52 \\sim C53 \\sim O5 \\sim O6 \\sim C43A \\sim C44A \\sim C45A
\\sim C46A \\sim C47A \\sim C48A \\sim C49A \\sim C50A \\sim C51A \\sim C52A
\\sim C53A \\sim O5A \\sim O6A \\sim C15: within 2A with sigma of 0.01 and
sigma for terminal atoms of 0.02 within 2A
C32 \\sim C33 \\sim C34 \\sim C35 \\sim C36 \\sim C37 \\sim C38 \\sim C39 \\sim
C40 \\sim C41 \\sim C42 \\sim O3 \\sim O4 \\sim C32A \\sim C33A \\sim C34A
\\sim C35A \\sim C36A \\sim C37A \\sim C38A \\sim C39A \\sim C40A \\sim C41A
\\sim C42A \\sim O3A \\sim O4A \\sim C10: within 2A with sigma of 0.01 and
sigma for terminal atoms of 0.02 within 2A
C54 \\sim C55 \\sim C56 \\sim C57 \\sim C58 \\sim C59 \\sim C60 \\sim C61 \\sim
C62 \\sim C63 \\sim C64 \\sim O7 \\sim O8 \\sim C54A \\sim C55A \\sim C56A
\\sim C57A \\sim C58A \\sim C59A \\sim C60A \\sim C61A \\sim C62A \\sim C63A
\\sim C64A \\sim O7A \\sim O8A \\sim C20: within 2A with sigma of 0.01 and
sigma for terminal atoms of 0.02 within 2A
C21 \\sim C22 \\sim C23 \\sim C24 \\sim C25 \\sim C26 \\sim C27 \\sim C28 \\sim
C29 \\sim C30 \\sim C31 \\sim O1 \\sim O2 \\sim C21A \\sim C22A \\sim C23A
\\sim C24A \\sim C25A \\sim C26A \\sim C27A \\sim C28A \\sim C29A \\sim C30A
\\sim C31A \\sim O1A \\sim O2A \\sim C5: within 2A with sigma of 0.01 and sigma
for terminal atoms of 0.02 within 2A
5. Same fragment restrains
{C5, C21A, C22A, C23A, C24A, C25A, C26A, C27A, C28A, C29A, C30A, C31A, O1A,
O2A} sigma for 1-2: 0.01, 1-3: 0.02
as in
{C5, C21, C22, C23, C24, C25, C26, C27, C28, C29, C30, C31, O1, O2}
{C10, C32A, C33A, C34A, C35A, C36A, C37A, C38A, C39A, C40A, C41A, C42A, O3A,
O4A} sigma for 1-2: 0.01, 1-3: 0.02
as in
{C10, C32, C33, C34, C35, C36, C37, C38, C39, C40, C41, C42, O3, O4}
{C15, C43A, C44A, C45A, C46A, C47A, C48A, C49A, C50A, C51A, C52A, C53A, O5A,
O6A} sigma for 1-2: 0.01, 1-3: 0.02
as in
{C15, C43, C44, C45, C46, C47, C48, C49, C50, C51, C52, C53, O5, O6}
{C20, C54A, C55A, C56A, C57A, C58A, C59A, C60A, C61A, C62A, C63A, C64A, O7A,
O8A} sigma for 1-2: 0.01, 1-3: 0.02
as in
{C20, C54, C55, C56, C57, C58, C59, C60, C61, C62, C63, C64, O7, O8}
6. Others
 Sof(C54A)=Sof(C55A)=Sof(H55A)=Sof(C56A)=Sof(H56A)=Sof(C57A)=Sof(C58A)=
 Sof(H58A)=Sof(C59A)=Sof(H59A)=Sof(C60A)=Sof(C61A)=Sof(C62A)=Sof(H62D)=
 Sof(H62E)=Sof(H62F)=Sof(C63A)=Sof(H63D)=Sof(H63E)=Sof(H63F)=Sof(C64A)=
 Sof(H64D)=Sof(H64E)=Sof(H64F)=Sof(O7A)=Sof(O8A)=1-FVAR(1)
 Sof(C54)=Sof(C55)=Sof(H55)=Sof(C56)=Sof(H56)=Sof(C57)=Sof(C58)=Sof(H58)=
 Sof(C59)=Sof(H59)=Sof(C60)=Sof(C61)=Sof(C62)=Sof(H62A)=Sof(H62B)=Sof(H62C)=
 Sof(C63)=Sof(H63A)=Sof(H63B)=Sof(H63C)=Sof(C64)=Sof(H64A)=Sof(H64B)=Sof(H64C)=
 Sof(O7)=Sof(O8)=FVAR(1)
 Sof(C21A)=Sof(C22A)=Sof(H22A)=Sof(C23A)=Sof(H23A)=Sof(C24A)=Sof(C25A)=
 Sof(H25A)=Sof(C26A)=Sof(H26A)=Sof(C27A)=Sof(C28A)=Sof(C29A)=Sof(H29D)=
 Sof(H29E)=Sof(H29F)=Sof(C30A)=Sof(H30D)=Sof(H30E)=Sof(H30F)=Sof(C31A)=
 Sof(H31D)=Sof(H31E)=Sof(H31F)=Sof(O1A)=Sof(O2A)=1-FVAR(2)
 Sof(C21)=Sof(C22)=Sof(H22)=Sof(C23)=Sof(H23)=Sof(C24)=Sof(C25)=Sof(H25)=
 Sof(C26)=Sof(H26)=Sof(C27)=Sof(C28)=Sof(C29)=Sof(H29A)=Sof(H29B)=Sof(H29C)=
 Sof(C30)=Sof(H30A)=Sof(H30B)=Sof(H30C)=Sof(C31)=Sof(H31A)=Sof(H31B)=Sof(H31C)=
 Sof(O1)=Sof(O2)=FVAR(2)
 Sof(C32A)=Sof(C33A)=Sof(H33A)=Sof(C34A)=Sof(H34A)=Sof(C35A)=Sof(C36A)=
 Sof(H36A)=Sof(C37A)=Sof(H37A)=Sof(C38A)=Sof(C39A)=Sof(C40A)=Sof(H40D)=
 Sof(H40E)=Sof(H40F)=Sof(C41A)=Sof(H41D)=Sof(H41E)=Sof(H41F)=Sof(C42A)=
 Sof(H42D)=Sof(H42E)=Sof(H42F)=Sof(O3A)=Sof(O4A)=1-FVAR(3)
 Sof(C32)=Sof(C33)=Sof(H33)=Sof(C34)=Sof(H34)=Sof(C35)=Sof(C36)=Sof(H36)=
 Sof(C37)=Sof(H37)=Sof(C38)=Sof(C39)=Sof(C40)=Sof(H40A)=Sof(H40B)=Sof(H40C)=
 Sof(C41)=Sof(H41A)=Sof(H41B)=Sof(H41C)=Sof(C42)=Sof(H42A)=Sof(H42B)=Sof(H42C)=
 Sof(O3)=Sof(O4)=FVAR(3)
 Sof(C43A)=Sof(C44A)=Sof(H44A)=Sof(C45A)=Sof(H45A)=Sof(C46A)=Sof(C47A)=
 Sof(H47A)=Sof(C48A)=Sof(H48A)=Sof(C49A)=Sof(C50A)=Sof(C51A)=Sof(H51D)=
 Sof(H51E)=Sof(H51F)=Sof(C52A)=Sof(H52D)=Sof(H52E)=Sof(H52F)=Sof(C53A)=
 Sof(H53D)=Sof(H53E)=Sof(H53F)=Sof(O5A)=Sof(O6A)=1-FVAR(4)
 Sof(C43)=Sof(C44)=Sof(H44)=Sof(C45)=Sof(H45)=Sof(C46)=Sof(C47)=Sof(H47)=
 Sof(C48)=Sof(H48)=Sof(C49)=Sof(C50)=Sof(C51)=Sof(H51A)=Sof(H51B)=Sof(H51C)=
 Sof(C52)=Sof(H52A)=Sof(H52B)=Sof(H52C)=Sof(C53)=Sof(H53A)=Sof(H53B)=Sof(H53C)=
 Sof(O5)=Sof(O6)=FVAR(4)
7.a Riding coordinates:
 C53A(H53D,H53E,H53F)
7.b Aromatic/amide H refined with riding coordinates:
 C2(H2), C3(H3), C22(H22), C23(H23), C25(H25), C26(H26), C7(H7), C8(H8),
 C33(H33), C34(H34), C36(H36), C37(H37), C12(H12), C13(H13), C44(H44), C45(H45),
  C47(H47), C48(H48), C17(H17), C18(H18), C55(H55), C56(H56), C58(H58),
 C59(H59), C22A(H22A), C23A(H23A), C25A(H25A), C26A(H26A), C33A(H33A),
 C34A(H34A), C36A(H36A), C37A(H37A), C44A(H44A), C45A(H45A), C47A(H47A),
 C48A(H48A), C55A(H55A), C56A(H56A), C58A(H58A), C59A(H59A)
7.c Idealised Me refined as rotating group:
 C29(H29A,H29B,H29C), C30(H30A,H30B,H30C), C31(H31A,H31B,H31C), C40(H40A,H40B,
 H40C), C41(H41A,H41B,H41C), C42(H42A,H42B,H42C), C51(H51A,H51B,H51C), C52(H52A,
 H52B,H52C), C53(H53A,H53B,H53C), C62(H62A,H62B,H62C), C63(H63A,H63B,H63C),
 C64(H64A,H64B,H64C), C29A(H29D,H29E,H29F), C30A(H30D,H30E,H30F), C31A(H31D,
 H31E,H31F), C40A(H40D,H40E,H40F), C41A(H41D,H41E,H41F), C42A(H42D,H42E,H42F),
 C51A(H51D,H51E,H51F), C52A(H52D,H52E,H52F), C62A(H62D,H62E,H62F), C63A(H63D,
 H63E,H63F), C64A(H64D,H64E,H64F)
;
_smtbx_masks_special_details
;
A solvent mask was calculated and 69 electrons were 
found in a volume of 315\%A^3^ in 2 voids per unit cell. 
This is consistent with the presence of 
0.6[C7H16] per Asymmetric Unit 
which account for 70 electrons 
per unit cell.
;
_smtbx_masks_void_probe_radius 1.2
_smtbx_masks_void_truncation_radius 1.2
_olex2_submission_special_instructions 'No special instructions were received'

loop_
_space_group_symop_operation_xyz
'x, y, z'
'-x, -y, -z'

loop_
_atom_site_label
_atom_site_type_symbol
_atom_site_fract_x
_atom_site_fract_y
_atom_site_fract_z
_atom_site_U_iso_or_equiv
_atom_site_adp_type
_atom_site_occupancy
_atom_site_site_symmetry_order
_atom_site_calc_flag
_atom_site_refinement_flags_posn
_atom_site_refinement_flags_adp
_atom_site_refinement_flags_occupancy
_atom_site_disorder_assembly
_atom_site_disorder_group
C1 C 0.1311(6) 0.5680(4) 0.5479(3) 0.0619(15) Uani 1 1 d . . . . .
C2 C 0.0136(6) 0.6258(4) 0.5596(3) 0.0674(16) Uani 1 1 d . . . . .
H2 H -0.020646 0.638233 0.604014 0.081 Uiso 1 1 calc R U . . .
C3 C -0.0396(6) 0.6596(4) 0.4946(3) 0.0704(17) Uani 1 1 d . . . . .
H3 H -0.117931 0.700618 0.485316 0.084 Uiso 1 1 calc R U . . .
C4 C 0.0432(6) 0.6223(4) 0.4427(3) 0.0622(15) Uani 1 1 d . . . . .
C5 C 0.0355(6) 0.6500(4) 0.3707(2) 0.0674(15) Uani 1 1 d D U . . .
C21 C -0.062(2) 0.7281(10) 0.3416(4) 0.070(2) Uani 0.628(5) 1 d D U P A 1
C22 C -0.2005(18) 0.7227(10) 0.3435(5) 0.076(2) Uani 0.628(5) 1 d D U P A 1
H22 H -0.235702 0.670051 0.363250 0.092 Uiso 0.628(5) 1 calc R U P A 1
C23 C -0.2881(14) 0.7964(8) 0.3159(4) 0.082(2) Uani 0.628(5) 1 d D U P A 1
H23 H -0.383256 0.792118 0.317426 0.099 Uiso 0.628(5) 1 calc R U P A 1
C24 C -0.2454(12) 0.8718(6) 0.2878(3) 0.082(2) Uani 0.628(5) 1 d D U P A 1
C25 C -0.1048(13) 0.8788(8) 0.2851(4) 0.078(2) Uani 0.628(5) 1 d D U P A 1
H25 H -0.070980 0.931864 0.265036 0.094 Uiso 0.628(5) 1 calc R U P A 1
C26 C -0.0164(17) 0.8065(10) 0.3124(5) 0.080(2) Uani 0.628(5) 1 d D U P A 1
H26 H 0.078695 0.811040 0.311050 0.096 Uiso 0.628(5) 1 calc R U P A 1
C27 C -0.3378(13) 0.9820(7) 0.1930(5) 0.107(3) Uani 0.628(5) 1 d D U P A 1
C28 C -0.4400(12) 1.0612(7) 0.1785(7) 0.110(3) Uani 0.628(5) 1 d D U P A 1
C29 C -0.4609(17) 1.0730(11) 0.0991(7) 0.133(4) Uani 0.628(5) 1 d D U P A 1
H29A H -0.372029 1.071094 0.073579 0.200 Uiso 0.628(5) 1 calc R U P A 1
H29B H -0.514319 1.128571 0.081982 0.200 Uiso 0.628(5) 1 calc R U P A 1
H29C H -0.509952 1.026854 0.090460 0.200 Uiso 0.628(5) 1 calc R U P A 1
C30 C -0.3785(15) 1.1392(8) 0.1930(8) 0.125(4) Uani 0.628(5) 1 d D U P A 1
H30A H -0.371728 1.133775 0.244519 0.188 Uiso 0.628(5) 1 calc R U P A 1
H30B H -0.437292 1.191914 0.173672 0.188 Uiso 0.628(5) 1 calc R U P A 1
H30C H -0.287356 1.141574 0.170111 0.188 Uiso 0.628(5) 1 calc R U P A 1
C31 C -0.5760(14) 1.0556(12) 0.2206(9) 0.149(5) Uani 0.628(5) 1 d D U P A 1
H31A H -0.607922 1.000016 0.221100 0.223 Uiso 0.628(5) 1 calc R U P A 1
H31B H -0.643568 1.101927 0.198029 0.223 Uiso 0.628(5) 1 calc R U P A 1
H31C H -0.563670 1.061197 0.269574 0.223 Uiso 0.628(5) 1 calc R U P A 1
O1 O -0.3387(8) 0.9424(5) 0.2615(3) 0.100(2) Uani 0.628(5) 1 d D U P A 1
O2 O -0.2579(11) 0.9521(7) 0.1516(5) 0.145(4) Uani 0.628(5) 1 d D U P A 1
C6 C 0.1147(6) 0.6080(4) 0.3216(3) 0.0716(17) Uani 1 1 d . . . . .
C7 C 0.1095(7) 0.6311(5) 0.2450(3) 0.086(2) Uani 1 1 d . . . . .
H7 H 0.063862 0.682314 0.217987 0.103 Uiso 1 1 calc R U . . .
C8 C 0.1801(7) 0.5677(5) 0.2191(3) 0.092(2) Uani 1 1 d . . . . .
H8 H 0.193682 0.565903 0.170068 0.110 Uiso 1 1 calc R U . . .
C9 C 0.2331(7) 0.5018(5) 0.2778(3) 0.0774(19) Uani 1 1 d . . . . .
C10 C 0.2942(6) 0.4214(4) 0.2734(3) 0.0800(18) Uani 1 1 d D U . . .
C32 C 0.309(2) 0.3888(11) 0.2039(5) 0.090(2) Uani 0.618(6) 1 d D U P B 1
C33 C 0.2287(14) 0.3296(9) 0.1918(8) 0.098(3) Uani 0.618(6) 1 d D U P B 1
H33 H 0.163037 0.308705 0.227267 0.117 Uiso 0.618(6) 1 calc R U P B 1
C34 C 0.2421(13) 0.2995(8) 0.1279(6) 0.100(3) Uani 0.618(6) 1 d D U P B 1
H34 H 0.185735 0.258548 0.120428 0.121 Uiso 0.618(6) 1 calc R U P B 1
C35 C 0.3362(13) 0.3289(7) 0.0764(5) 0.103(2) Uani 0.618(6) 1 d D U P B 1
C36 C 0.4121(13) 0.3857(8) 0.0889(6) 0.100(3) Uani 0.618(6) 1 d D U P B 1
H36 H 0.477634 0.406441 0.053338 0.119 Uiso 0.618(6) 1 calc R U P B 1
C37 C 0.4010(15) 0.4169(9) 0.1523(8) 0.097(3) Uani 0.618(6) 1 d D U P B 1
H37 H 0.458291 0.457749 0.158801 0.117 Uiso 0.618(6) 1 calc R U P B 1
C38 C 0.3578(17) 0.3400(7) -0.0512(5) 0.117(3) Uani 0.618(6) 1 d D U P B 1
C39 C 0.3656(16) 0.2862(9) -0.1064(6) 0.115(3) Uani 0.618(6) 1 d D U P B 1
C40 C 0.2227(15) 0.2688(10) -0.1232(9) 0.118(4) Uani 0.618(6) 1 d D U P B 1
H40A H 0.190356 0.224267 -0.084968 0.176 Uiso 0.618(6) 1 calc R U P B 1
H40B H 0.227294 0.249395 -0.168442 0.176 Uiso 0.618(6) 1 calc R U P B 1
H40C H 0.159572 0.321685 -0.126785 0.176 Uiso 0.618(6) 1 calc R U P B 1
C41 C 0.4206(18) 0.3484(12) -0.1707(8) 0.150(5) Uani 0.618(6) 1 d D U P B 1
H41A H 0.344815 0.377525 -0.200644 0.224 Uiso 0.618(6) 1 calc R U P B 1
H41B H 0.486192 0.316323 -0.198555 0.224 Uiso 0.618(6) 1 calc R U P B 1
H41C H 0.466029 0.391156 -0.154029 0.224 Uiso 0.618(6) 1 calc R U P B 1
C42 C 0.4684(17) 0.2054(10) -0.0906(10) 0.137(5) Uani 0.618(6) 1 d D U P B 1
H42A H 0.557700 0.221284 -0.082359 0.205 Uiso 0.618(6) 1 calc R U P B 1
H42B H 0.476091 0.176890 -0.131383 0.205 Uiso 0.618(6) 1 calc R U P B 1
H42C H 0.437142 0.166164 -0.048134 0.205 Uiso 0.618(6) 1 calc R U P B 1
O3 O 0.3422(10) 0.2956(6) 0.0155(4) 0.115(2) Uani 0.618(6) 1 d D U P B 1
O4 O 0.3638(13) 0.4169(6) -0.0612(5) 0.148(4) Uani 0.618(6) 1 d D U P B 1
C11 C 0.3459(6) 0.3610(5) 0.3329(3) 0.0757(18) Uani 1 1 d . . . . .
C12 C 0.4096(7) 0.2767(5) 0.3301(4) 0.088(2) Uani 1 1 d . . . . .
H12 H 0.413227 0.248983 0.290794 0.105 Uiso 1 1 calc R U . . .
C13 C 0.4642(7) 0.2439(5) 0.3948(4) 0.085(2) Uani 1 1 d . . . . .
H13 H 0.513982 0.188848 0.409093 0.102 Uiso 1 1 calc R U . . .
C14 C 0.4329(6) 0.3078(4) 0.4379(3) 0.0703(17) Uani 1 1 d . . . . .
C15 C 0.4892(6) 0.3064(4) 0.5040(3) 0.0675(16) Uani 1 1 d D U . . .
C43 C 0.5846(17) 0.2242(8) 0.5281(3) 0.075(2) Uani 0.679(5) 1 d D U P C 1
C44 C 0.5356(15) 0.1445(8) 0.5517(4) 0.084(2) Uani 0.679(5) 1 d D U P C 1
H44 H 0.440372 0.140383 0.553142 0.101 Uiso 0.679(5) 1 calc R U P C 1
C45 C 0.6284(12) 0.0706(7) 0.5732(4) 0.085(2) Uani 0.679(5) 1 d D U P C 1
H45 H 0.596743 0.016042 0.589445 0.102 Uiso 0.679(5) 1 calc R U P C 1
C46 C 0.7660(12) 0.0788(6) 0.5702(3) 0.084(2) Uani 0.679(5) 1 d D U P C 1
C47 C 0.8131(13) 0.1565(7) 0.5473(4) 0.081(2) Uani 0.679(5) 1 d D U P C 1
H47 H 0.908308 0.160688 0.545675 0.097 Uiso 0.679(5) 1 calc R U P C 1
C48 C 0.7226(14) 0.2292(9) 0.5263(4) 0.077(2) Uani 0.679(5) 1 d D U P C 1
H48 H 0.756003 0.283261 0.510376 0.092 Uiso 0.679(5) 1 calc R U P C 1
C49 C 0.8971(12) -0.0239(6) 0.6575(4) 0.096(2) Uani 0.679(5) 1 d D U P C 1
C50 C 0.9954(11) -0.1040(7) 0.6667(6) 0.105(3) Uani 0.679(5) 1 d D U P C 1
C51 C 1.1294(15) -0.0869(14) 0.6243(10) 0.126(5) Uani 0.679(5) 1 d D U P C 1
H51A H 1.109712 -0.062434 0.574281 0.190 Uiso 0.679(5) 1 calc R U P C 1
H51B H 1.189674 -0.140882 0.627600 0.190 Uiso 0.679(5) 1 calc R U P C 1
H51C H 1.174371 -0.046306 0.644065 0.190 Uiso 0.679(5) 1 calc R U P C 1
C52 C 0.9366(16) -0.1716(9) 0.6357(10) 0.128(4) Uani 0.679(5) 1 d D U P C 1
H52A H 0.847199 -0.181841 0.658630 0.192 Uiso 0.679(5) 1 calc R U P C 1
H52B H 0.998416 -0.225192 0.644296 0.192 Uiso 0.679(5) 1 calc R U P C 1
H52C H 0.926324 -0.150940 0.584311 0.192 Uiso 0.679(5) 1 calc R U P C 1
C53 C 1.0193(15) -0.1317(9) 0.7474(6) 0.119(4) Uani 0.679(5) 1 d D U P C 1
H53A H 1.050635 -0.084268 0.764629 0.179 Uiso 0.679(5) 1 calc R U P C 1
H53B H 1.088605 -0.181708 0.756131 0.179 Uiso 0.679(5) 1 calc R U P C 1
H53C H 0.933720 -0.146529 0.772676 0.179 Uiso 0.679(5) 1 calc R U P C 1
O5 O 0.8585(8) 0.0075(5) 0.5905(3) 0.102(2) Uani 0.679(5) 1 d D U P C 1
O6 O 0.8522(8) 0.0162(4) 0.7022(4) 0.096(2) Uani 0.679(5) 1 d D U P C 1
C16 C 0.4625(6) 0.3705(4) 0.5409(3) 0.0652(16) Uani 1 1 d . . . . .
C17 C 0.5210(6) 0.3732(4) 0.6065(3) 0.0706(17) Uani 1 1 d . . . . .
H17 H 0.596826 0.336232 0.627740 0.085 Uiso 1 1 calc R U . . .
C18 C 0.4488(6) 0.4381(4) 0.6328(3) 0.0704(17) Uani 1 1 d . . . . .
H18 H 0.464659 0.455369 0.675752 0.084 Uiso 1 1 calc R U . . .
C19 C 0.3430(6) 0.4759(4) 0.5831(3) 0.0626(15) Uani 1 1 d . . . . .
C20 C 0.2322(5) 0.5327(3) 0.5972(3) 0.0629(15) Uani 1 1 d D U . . .
C54 C 0.209(2) 0.5643(13) 0.6663(6) 0.071(2) Uani 0.537(5) 1 d D U P D 1
C55 C 0.1149(15) 0.5355(9) 0.7204(8) 0.080(3) Uani 0.537(5) 1 d D U P D 1
H55 H 0.061053 0.492816 0.713893 0.096 Uiso 0.537(5) 1 calc R U P D 1
C56 C 0.0962(12) 0.5657(7) 0.7828(6) 0.085(3) Uani 0.537(5) 1 d D U P D 1
H56 H 0.030972 0.544189 0.818247 0.102 Uiso 0.537(5) 1 calc R U P D 1
C57 C 0.1720(11) 0.6265(7) 0.7929(4) 0.081(2) Uani 0.537(5) 1 d D U P D 1
C58 C 0.2643(12) 0.6570(8) 0.7428(6) 0.079(3) Uani 0.537(5) 1 d D U P D 1
H58 H 0.317009 0.699645 0.750399 0.095 Uiso 0.537(5) 1 calc R U P D 1
C59 C 0.2837(15) 0.6255(9) 0.6780(7) 0.081(3) Uani 0.537(5) 1 d D U P D 1
H59 H 0.349189 0.647521 0.642936 0.097 Uiso 0.537(5) 1 calc R U P D 1
C60 C 0.2052(9) 0.6250(6) 0.9175(5) 0.104(3) Uani 0.537(5) 1 d D U P D 1
C61 C 0.1548(17) 0.6689(11) 0.9771(6) 0.105(3) Uani 0.537(5) 1 d D U P D 1
C62 C 0.2788(17) 0.6767(12) 1.0183(9) 0.111(5) Uani 0.537(5) 1 d D U P D 1
H62A H 0.327545 0.619533 1.035204 0.167 Uiso 0.537(5) 1 calc R U P D 1
H62B H 0.248436 0.702858 1.059211 0.167 Uiso 0.537(5) 1 calc R U P D 1
H62C H 0.339970 0.712791 0.986976 0.167 Uiso 0.537(5) 1 calc R U P D 1
C63 C 0.055(3) 0.6146(15) 1.0245(12) 0.119(6) Uani 0.537(5) 1 d D U P D 1
H63A H -0.024159 0.611390 0.996853 0.179 Uiso 0.537(5) 1 calc R U P D 1
H63B H 0.023582 0.641014 1.065154 0.179 Uiso 0.537(5) 1 calc R U P D 1
H63C H 0.100049 0.556584 1.041816 0.179 Uiso 0.537(5) 1 calc R U P D 1
C64 C 0.077(2) 0.7583(12) 0.9515(8) 0.118(5) Uani 0.537(5) 1 d D U P D 1
H64A H 0.142479 0.800604 0.937820 0.177 Uiso 0.537(5) 1 calc R U P D 1
H64B H 0.016002 0.773685 0.990120 0.177 Uiso 0.537(5) 1 calc R U P D 1
H64C H 0.023547 0.757774 0.910379 0.177 Uiso 0.537(5) 1 calc R U P D 1
O7 O 0.1524(9) 0.6564(6) 0.8549(4) 0.094(2) Uani 0.537(5) 1 d D U P D 1
O8 O 0.2895(12) 0.5632(7) 0.9187(5) 0.134(4) Uani 0.537(5) 1 d D U P D 1
Co1 Co 0.26296(8) 0.47676(5) 0.43559(4) 0.0633(4) Uani 1 1 d . . . . .
N1 N 0.1429(5) 0.5622(3) 0.4769(2) 0.0605(12) Uani 1 1 d . . . . .
N2 N 0.1971(5) 0.5300(3) 0.3400(2) 0.0686(13) Uani 1 1 d . . . . .
N3 N 0.3566(5) 0.3789(3) 0.3992(2) 0.0714(14) Uani 1 1 d . . . . .
N4 N 0.3564(5) 0.4364(3) 0.5256(2) 0.0620(13) Uani 1 1 d . . . . .
C21A C -0.057(3) 0.7235(13) 0.3309(6) 0.075(3) Uani 0.372(5) 1 d D U P A 2
C22A C 0.000(3) 0.7954(14) 0.2945(8) 0.080(3) Uani 0.372(5) 1 d D U P A 2
H22A H 0.094948 0.798885 0.294476 0.096 Uiso 0.372(5) 1 calc R U P A 2
C23A C -0.0895(19) 0.8630(11) 0.2576(7) 0.081(3) Uani 0.372(5) 1 d D U P A 2
H23A H -0.053785 0.913434 0.232128 0.097 Uiso 0.372(5) 1 calc R U P A 2
C24A C -0.2231(17) 0.8584(8) 0.2573(5) 0.083(3) Uani 0.372(5) 1 d D U P A 2
C25A C -0.281(2) 0.7857(11) 0.2939(7) 0.081(3) Uani 0.372(5) 1 d D U P A 2
H25A H -0.376730 0.782795 0.293460 0.097 Uiso 0.372(5) 1 calc R U P A 2
C26A C -0.195(3) 0.7186(14) 0.3305(8) 0.077(3) Uani 0.372(5) 1 d D U P A 2
H26A H -0.231569 0.668317 0.355785 0.093 Uiso 0.372(5) 1 calc R U P A 2
C27A C -0.368(2) 0.9927(10) 0.2464(7) 0.101(3) Uani 0.372(5) 1 d D U P A 2
C28A C -0.4449(19) 1.0571(11) 0.1885(10) 0.114(3) Uani 0.372(5) 1 d D U P A 2
C29A C -0.504(3) 1.1260(14) 0.2285(12) 0.143(6) Uani 0.372(5) 1 d D U P A 2
H29D H -0.474643 1.109847 0.277908 0.215 Uiso 0.372(5) 1 calc R U P A 2
H29E H -0.603494 1.132099 0.227851 0.215 Uiso 0.372(5) 1 calc R U P A 2
H29F H -0.470776 1.180693 0.205643 0.215 Uiso 0.372(5) 1 calc R U P A 2
C30A C -0.563(2) 1.0168(15) 0.1644(13) 0.133(6) Uani 0.372(5) 1 d D U P A 2
H30D H -0.526733 0.979382 0.131603 0.200 Uiso 0.372(5) 1 calc R U P A 2
H30E H -0.629574 1.062378 0.140108 0.200 Uiso 0.372(5) 1 calc R U P A 2
H30F H -0.606738 0.982998 0.206069 0.200 Uiso 0.372(5) 1 calc R U P A 2
C31A C -0.357(3) 1.0916(16) 0.1239(11) 0.144(5) Uani 0.372(5) 1 d D U P A 2
H31D H -0.319849 1.044507 0.100351 0.217 Uiso 0.372(5) 1 calc R U P A 2
H31E H -0.281324 1.117022 0.139123 0.217 Uiso 0.372(5) 1 calc R U P A 2
H31F H -0.412038 1.135419 0.090486 0.217 Uiso 0.372(5) 1 calc R U P A 2
O1A O -0.3060(14) 0.9276(7) 0.2194(5) 0.097(3) Uani 0.372(5) 1 d D U P A 2
O2A O -0.3640(14) 0.9896(8) 0.3093(6) 0.093(4) Uani 0.372(5) 1 d D U P A 2
C32A C 0.303(3) 0.4058(14) 0.1982(7) 0.091(3) Uani 0.382(6) 1 d D U P B 2
C33A C 0.390(2) 0.4470(12) 0.1473(10) 0.094(3) Uani 0.382(6) 1 d D U P B 2
H33A H 0.445688 0.485897 0.158766 0.113 Uiso 0.382(6) 1 calc R U P B 2
C34A C 0.3943(17) 0.4304(10) 0.0782(8) 0.097(3) Uani 0.382(6) 1 d D U P B 2
H34A H 0.453188 0.458001 0.042109 0.117 Uiso 0.382(6) 1 calc R U P B 2
C35A C 0.3124(17) 0.3739(10) 0.0636(6) 0.102(3) Uani 0.382(6) 1 d D U P B 2
C36A C 0.2301(17) 0.3355(11) 0.1131(8) 0.101(3) Uani 0.382(6) 1 d D U P B 2
H36A H 0.174244 0.296660 0.101542 0.121 Uiso 0.382(6) 1 calc R U P B 2
C37A C 0.223(2) 0.3506(12) 0.1823(10) 0.097(3) Uani 0.382(6) 1 d D U P B 2
H37A H 0.163469 0.322495 0.217587 0.117 Uiso 0.382(6) 1 calc R U P B 2
C38A C 0.380(3) 0.2884(11) -0.0235(7) 0.117(3) Uani 0.382(6) 1 d D U P B 2
C39A C 0.371(2) 0.2874(15) -0.1007(8) 0.118(3) Uani 0.382(6) 1 d D U P B 2
C40A C 0.487(3) 0.3275(18) -0.1487(13) 0.150(7) Uani 0.382(6) 1 d D U P B 2
H40D H 0.493901 0.384632 -0.139600 0.224 Uiso 0.382(6) 1 calc R U P B 2
H40E H 0.466244 0.332444 -0.198780 0.224 Uiso 0.382(6) 1 calc R U P B 2
H40F H 0.573107 0.290892 -0.138106 0.224 Uiso 0.382(6) 1 calc R U P B 2
C41A C 0.396(3) 0.1901(14) -0.0958(15) 0.142(7) Uani 0.382(6) 1 d D U P B 2
H41D H 0.456458 0.163987 -0.056333 0.212 Uiso 0.382(6) 1 calc R U P B 2
H41E H 0.439451 0.178144 -0.140498 0.212 Uiso 0.382(6) 1 calc R U P B 2
H41F H 0.309110 0.165952 -0.087356 0.212 Uiso 0.382(6) 1 calc R U P B 2
C42A C 0.229(2) 0.3213(17) -0.1298(13) 0.129(6) Uani 0.382(6) 1 d D U P B 2
H42D H 0.159468 0.307006 -0.092114 0.194 Uiso 0.382(6) 1 calc R U P B 2
H42E H 0.214249 0.294718 -0.169868 0.194 Uiso 0.382(6) 1 calc R U P B 2
H42F H 0.222618 0.383756 -0.146134 0.194 Uiso 0.382(6) 1 calc R U P B 2
O3A O 0.3215(15) 0.3607(8) -0.0053(6) 0.113(3) Uani 0.382(6) 1 d D U P B 2
O4A O 0.427(2) 0.2323(10) 0.0244(7) 0.145(5) Uani 0.382(6) 1 d D U P B 2
C43A C 0.592(3) 0.2327(12) 0.5379(6) 0.075(3) Uani 0.321(5) 1 d D U P C 2
C44A C 0.733(2) 0.2381(14) 0.5331(8) 0.077(3) Uani 0.321(5) 1 d D U P C 2
H44A H 0.766790 0.289210 0.508123 0.092 Uiso 0.321(5) 1 calc R U P C 2
C45A C 0.823(2) 0.1675(11) 0.5655(8) 0.080(3) Uani 0.321(5) 1 d D U P C 2
H45A H 0.918774 0.170140 0.562739 0.096 Uiso 0.321(5) 1 calc R U P C 2
C46A C 0.7693(19) 0.0945(9) 0.6013(6) 0.084(3) Uani 0.321(5) 1 d D U P C 2
C47A C 0.633(2) 0.0898(11) 0.6056(8) 0.086(3) Uani 0.321(5) 1 d D U P C 2
H47A H 0.598727 0.038715 0.630591 0.103 Uiso 0.321(5) 1 calc R U P C 2
C48A C 0.544(3) 0.1585(13) 0.5741(8) 0.083(3) Uani 0.321(5) 1 d D U P C 2
H48A H 0.448380 0.154614 0.577414 0.100 Uiso 0.321(5) 1 calc R U P C 2
C49A C 0.887(2) -0.0475(10) 0.6088(10) 0.104(3) Uani 0.321(5) 1 d D U P C 2
C50A C 0.981(2) -0.1128(11) 0.6561(11) 0.106(3) Uani 0.321(5) 1 d D U P C 2
C51A C 0.982(3) -0.2017(13) 0.6386(19) 0.117(6) Uani 0.321(5) 1 d D U P C 2
H51D H 0.895182 -0.224149 0.655712 0.175 Uiso 0.321(5) 1 calc R U P C 2
H51E H 1.057528 -0.240678 0.661943 0.175 Uiso 0.321(5) 1 calc R U P C 2
H51F H 0.991911 -0.197115 0.586890 0.175 Uiso 0.321(5) 1 calc R U P C 2
C52A C 0.933(3) -0.1223(18) 0.7342(11) 0.120(6) Uani 0.321(5) 1 d D U P C 2
H52D H 0.925044 -0.066265 0.747831 0.179 Uiso 0.321(5) 1 calc R U P C 2
H52E H 0.998114 -0.162868 0.764358 0.179 Uiso 0.321(5) 1 calc R U P C 2
H52F H 0.843096 -0.143676 0.740316 0.179 Uiso 0.321(5) 1 calc R U P C 2
C53A C 1.125(3) -0.082(2) 0.643(2) 0.115(7) Uani 0.321(5) 1 d D U P C 2
H53D H 1.133932 -0.036020 0.668284 0.173 Uiso 0.321(5) 1 d R U P C 2
H53E H 1.191822 -0.131270 0.659744 0.173 Uiso 0.321(5) 1 d R U P C 2
H53F H 1.140162 -0.060910 0.591604 0.173 Uiso 0.321(5) 1 d R U P C 2
O5A O 0.8567(16) 0.0251(8) 0.6333(7) 0.093(3) Uani 0.321(5) 1 d D U P C 2
O6A O 0.827(2) -0.0550(12) 0.5581(10) 0.148(6) Uani 0.321(5) 1 d D U P C 2
C54A C 0.224(2) 0.5505(15) 0.6711(7) 0.069(2) Uani 0.463(5) 1 d D U P D 2
C55A C 0.3009(17) 0.6073(10) 0.6926(8) 0.079(3) Uani 0.463(5) 1 d D U P D 2
H55A H 0.362287 0.636538 0.658912 0.095 Uiso 0.463(5) 1 calc R U P D 2
C56A C 0.2910(13) 0.6225(8) 0.7610(7) 0.082(3) Uani 0.463(5) 1 d D U P D 2
H56A H 0.343881 0.661527 0.774772 0.099 Uiso 0.463(5) 1 calc R U P D 2
C57A C 0.2034(12) 0.5799(7) 0.8074(5) 0.082(2) Uani 0.463(5) 1 d D U P D 2
C58A C 0.1270(14) 0.5245(8) 0.7898(7) 0.087(3) Uani 0.463(5) 1 d D U P D 2
H58A H 0.066462 0.495966 0.824382 0.105 Uiso 0.463(5) 1 calc R U P D 2
C59A C 0.1365(17) 0.5086(10) 0.7194(9) 0.084(3) Uani 0.463(5) 1 d D U P D 2
H59A H 0.082909 0.469414 0.706402 0.100 Uiso 0.463(5) 1 calc R U P D 2
C60A C 0.1428(19) 0.6648(9) 0.8955(6) 0.103(3) Uani 0.463(5) 1 d D U P D 2
C61A C 0.142(2) 0.6603(13) 0.9746(6) 0.105(3) Uani 0.463(5) 1 d D U P D 2
C62A C 0.077(3) 0.7475(13) 0.9871(9) 0.123(5) Uani 0.463(5) 1 d D U P D 2
H62D H 0.115429 0.793206 0.952681 0.185 Uiso 0.463(5) 1 calc R U P D 2
H62E H 0.094083 0.752779 1.035595 0.185 Uiso 0.463(5) 1 calc R U P D 2
H62F H -0.022130 0.752377 0.981148 0.185 Uiso 0.463(5) 1 calc R U P D 2
C63A C 0.287(2) 0.6374(16) 1.0006(10) 0.119(5) Uani 0.463(5) 1 d D U P D 2
H63D H 0.319872 0.578032 0.997079 0.178 Uiso 0.463(5) 1 calc R U P D 2
H63E H 0.288697 0.643096 1.050388 0.178 Uiso 0.463(5) 1 calc R U P D 2
H63F H 0.347094 0.676211 0.971195 0.178 Uiso 0.463(5) 1 calc R U P D 2
C64A C 0.062(3) 0.5875(14) 1.0145(13) 0.110(6) Uani 0.463(5) 1 d D U P D 2
H64D H -0.034007 0.600907 1.002627 0.165 Uiso 0.463(5) 1 calc R U P D 2
H64E H 0.070808 0.581491 1.065985 0.165 Uiso 0.463(5) 1 calc R U P D 2
H64F H 0.099487 0.533560 1.000492 0.165 Uiso 0.463(5) 1 calc R U P D 2
O7A O 0.1909(11) 0.5932(6) 0.8762(4) 0.097(2) Uani 0.463(5) 1 d D U P D 2
O8A O 0.0916(16) 0.7214(8) 0.8503(6) 0.130(4) Uani 0.463(5) 1 d D U P D 2

loop_
_atom_site_aniso_label
_atom_site_aniso_U_11
_atom_site_aniso_U_22
_atom_site_aniso_U_33
_atom_site_aniso_U_23
_atom_site_aniso_U_13
_atom_site_aniso_U_12
C1 0.072(4) 0.064(4) 0.045(3) -0.005(3) -0.009(3) 0.005(3)
C2 0.071(4) 0.074(4) 0.049(3) -0.006(3) -0.006(3) 0.011(3)
C3 0.064(4) 0.075(4) 0.066(4) -0.009(3) -0.015(3) 0.010(3)
C4 0.069(4) 0.058(3) 0.051(3) -0.002(3) -0.010(3) 0.010(3)
C5 0.070(3) 0.074(4) 0.048(3) 0.006(3) -0.013(3) 0.006(3)
C21 0.078(4) 0.072(4) 0.049(4) 0.003(3) -0.016(4) 0.008(4)
C22 0.080(4) 0.077(4) 0.059(4) 0.009(4) -0.008(4) 0.008(4)
C23 0.087(4) 0.086(4) 0.060(5) 0.005(4) -0.012(4) 0.015(4)
C24 0.092(4) 0.079(4) 0.060(4) 0.007(4) -0.013(4) 0.024(4)
C25 0.093(5) 0.070(4) 0.061(5) 0.000(4) -0.015(4) 0.014(4)
C26 0.087(5) 0.078(4) 0.063(5) 0.005(4) -0.017(4) 0.009(4)
C27 0.111(5) 0.105(5) 0.084(5) 0.005(4) -0.011(4) 0.031(4)
C28 0.106(5) 0.102(5) 0.098(5) 0.011(5) -0.014(5) 0.028(5)
C29 0.125(9) 0.142(9) 0.128(8) -0.029(8) -0.026(7) 0.012(8)
C30 0.129(8) 0.110(8) 0.121(8) -0.007(7) -0.032(7) 0.027(7)
C31 0.124(9) 0.156(9) 0.134(9) 0.016(8) 0.006(8) 0.022(8)
O1 0.101(4) 0.099(4) 0.075(4) 0.014(4) -0.004(4) 0.029(4)
O2 0.158(8) 0.144(7) 0.096(6) 0.008(5) -0.014(6) 0.067(6)
C6 0.075(4) 0.080(4) 0.048(3) 0.010(3) -0.018(3) 0.006(3)
C7 0.091(5) 0.101(5) 0.050(4) 0.011(4) -0.013(3) 0.013(4)
C8 0.095(5) 0.125(6) 0.041(3) 0.007(4) -0.012(3) 0.000(5)
C9 0.076(4) 0.104(5) 0.046(3) -0.012(3) -0.005(3) 0.009(4)
C10 0.073(4) 0.114(5) 0.049(3) -0.022(3) -0.007(3) 0.016(4)
C32 0.095(4) 0.121(6) 0.048(4) -0.017(4) -0.015(4) 0.017(4)
C33 0.111(5) 0.125(6) 0.052(4) -0.020(4) -0.014(4) 0.013(5)
C34 0.119(5) 0.125(6) 0.052(4) -0.018(4) -0.018(4) 0.016(5)
C35 0.123(5) 0.127(6) 0.053(4) -0.026(4) -0.016(4) 0.024(5)
C36 0.106(5) 0.131(6) 0.055(4) -0.027(5) -0.005(4) 0.024(5)
C37 0.098(5) 0.133(6) 0.056(4) -0.025(5) -0.009(4) 0.017(5)
C38 0.150(5) 0.132(6) 0.063(4) -0.032(5) -0.021(5) 0.032(5)
C39 0.143(6) 0.134(6) 0.070(5) -0.040(5) -0.023(5) 0.023(5)
C40 0.147(9) 0.123(10) 0.093(8) -0.053(8) -0.008(7) 0.000(9)
C41 0.150(11) 0.170(11) 0.107(9) 0.009(9) -0.024(8) 0.012(10)
C42 0.151(11) 0.147(10) 0.121(9) -0.054(8) -0.049(9) 0.016(9)
O3 0.145(5) 0.134(5) 0.058(4) -0.027(4) -0.017(4) 0.031(5)
O4 0.220(10) 0.142(8) 0.070(5) -0.026(5) -0.023(6) 0.036(8)
C11 0.073(4) 0.101(5) 0.048(3) -0.016(3) -0.010(3) 0.017(4)
C12 0.079(5) 0.112(6) 0.070(4) -0.030(4) -0.006(4) 0.015(4)
C13 0.082(5) 0.092(5) 0.075(4) -0.014(4) -0.003(4) 0.011(4)
C14 0.072(4) 0.075(4) 0.058(4) -0.013(3) -0.002(3) 0.012(3)
C15 0.064(3) 0.072(4) 0.052(3) 0.006(3) -0.004(3) 0.014(3)
C43 0.078(4) 0.075(4) 0.061(4) 0.005(3) -0.010(3) 0.009(4)
C44 0.087(4) 0.080(4) 0.071(5) 0.004(4) -0.003(4) 0.006(4)
C45 0.099(4) 0.075(4) 0.072(5) 0.001(4) -0.009(4) 0.006(4)
C46 0.097(4) 0.075(4) 0.071(4) -0.010(4) -0.023(4) 0.022(4)
C47 0.085(4) 0.080(4) 0.074(4) -0.014(4) -0.031(4) 0.015(4)
C48 0.077(4) 0.075(4) 0.072(4) -0.003(4) -0.027(4) 0.003(4)
C49 0.107(5) 0.084(5) 0.091(5) -0.018(4) -0.030(4) 0.021(4)
C50 0.111(5) 0.088(5) 0.106(5) -0.016(4) -0.025(5) 0.030(4)
C51 0.116(8) 0.132(8) 0.126(10) -0.030(8) -0.008(7) 0.017(7)
C52 0.123(9) 0.104(8) 0.148(8) -0.021(8) -0.042(7) 0.035(7)
C53 0.122(9) 0.108(8) 0.114(8) -0.012(6) -0.030(7) 0.035(7)
O5 0.122(4) 0.088(4) 0.083(4) -0.014(3) -0.024(4) 0.034(4)
O6 0.107(5) 0.085(5) 0.085(5) -0.007(4) -0.019(4) 0.019(4)
C16 0.066(4) 0.068(4) 0.053(3) -0.004(3) -0.007(3) 0.011(3)
C17 0.071(4) 0.084(4) 0.050(3) -0.003(3) -0.020(3) 0.009(3)
C18 0.068(4) 0.091(5) 0.046(3) -0.006(3) -0.013(3) 0.006(3)
C19 0.062(4) 0.077(4) 0.040(3) 0.004(3) -0.009(2) 0.004(3)
C20 0.067(3) 0.077(4) 0.038(3) -0.003(2) -0.006(2) 0.005(3)
C54 0.072(5) 0.091(5) 0.044(4) -0.007(4) -0.007(3) 0.003(4)
C55 0.084(5) 0.099(6) 0.053(4) -0.013(4) 0.004(4) 0.000(5)
C56 0.093(5) 0.102(6) 0.052(4) -0.010(5) 0.001(4) 0.011(5)
C57 0.094(5) 0.101(5) 0.046(4) -0.022(4) -0.012(4) 0.014(4)
C58 0.089(5) 0.099(6) 0.049(4) -0.022(4) -0.011(4) 0.007(5)
C59 0.084(5) 0.106(6) 0.048(5) -0.012(4) -0.003(4) 0.001(4)
C60 0.121(5) 0.123(6) 0.062(4) -0.024(4) -0.014(4) 0.026(5)
C61 0.121(5) 0.133(6) 0.058(4) -0.028(5) -0.008(4) 0.015(5)
C62 0.115(9) 0.139(11) 0.082(8) -0.045(8) 0.002(7) 0.014(9)
C63 0.134(10) 0.135(12) 0.085(9) -0.019(9) -0.011(8) -0.006(10)
C64 0.145(10) 0.144(10) 0.055(8) -0.015(8) -0.008(9) 0.009(9)
O7 0.115(5) 0.108(5) 0.055(4) -0.023(4) -0.015(4) 0.026(4)
O8 0.159(9) 0.156(9) 0.079(6) -0.037(6) -0.019(6) 0.038(7)
Co1 0.0665(6) 0.0757(6) 0.0384(5) -0.0013(4) -0.0084(3) 0.0127(4)
N1 0.063(3) 0.071(3) 0.040(2) 0.001(2) -0.009(2) 0.002(2)
N2 0.073(3) 0.080(3) 0.047(3) -0.003(2) -0.005(2) 0.003(3)
N3 0.069(3) 0.092(4) 0.046(3) -0.008(2) -0.008(2) 0.009(3)
N4 0.064(3) 0.074(3) 0.040(2) -0.002(2) -0.003(2) 0.007(2)
C21A 0.081(4) 0.075(4) 0.058(4) 0.008(4) -0.015(5) 0.008(4)
C22A 0.087(5) 0.079(5) 0.064(5) 0.006(5) -0.018(5) 0.009(5)
C23A 0.094(5) 0.076(5) 0.060(5) 0.003(5) -0.016(5) 0.013(5)
C24A 0.094(4) 0.080(4) 0.060(5) 0.004(4) -0.015(5) 0.027(4)
C25A 0.087(5) 0.085(5) 0.056(5) 0.003(5) -0.011(5) 0.016(5)
C26A 0.081(5) 0.078(5) 0.059(5) 0.008(5) -0.010(5) 0.010(4)
C27A 0.107(5) 0.096(5) 0.081(5) 0.005(5) -0.010(5) 0.029(5)
C28A 0.111(6) 0.107(6) 0.102(6) 0.006(5) -0.014(5) 0.027(5)
C29A 0.144(11) 0.135(10) 0.129(10) -0.005(10) -0.011(10) 0.028(10)
C30A 0.125(10) 0.130(10) 0.132(10) -0.015(9) -0.029(9) 0.022(9)
C31A 0.141(10) 0.145(9) 0.127(9) -0.004(9) -0.010(9) 0.025(9)
O1A 0.110(5) 0.094(5) 0.065(5) 0.006(5) -0.016(5) 0.037(4)
O2A 0.117(9) 0.090(8) 0.067(7) -0.016(6) -0.006(6) 0.013(7)
C32A 0.095(5) 0.122(6) 0.049(4) -0.021(4) -0.012(4) 0.017(5)
C33A 0.098(5) 0.125(7) 0.052(5) -0.022(5) -0.009(4) 0.023(5)
C34A 0.108(5) 0.126(7) 0.051(5) -0.024(5) -0.008(5) 0.026(6)
C35A 0.123(5) 0.126(6) 0.053(4) -0.028(5) -0.013(4) 0.028(5)
C36A 0.121(5) 0.124(6) 0.053(5) -0.022(5) -0.022(5) 0.018(5)
C37A 0.112(5) 0.124(6) 0.052(5) -0.019(5) -0.015(5) 0.012(5)
C38A 0.150(6) 0.130(6) 0.067(5) -0.035(5) -0.021(5) 0.030(5)
C39A 0.145(6) 0.135(6) 0.073(5) -0.039(5) -0.024(5) 0.023(6)
C40A 0.160(13) 0.166(12) 0.106(11) -0.006(11) -0.025(11) 0.016(12)
C41A 0.153(13) 0.154(11) 0.118(10) -0.035(11) -0.037(11) 0.007(12)
C42A 0.153(11) 0.144(13) 0.090(10) -0.043(11) -0.010(10) 0.020(12)
O3A 0.149(5) 0.127(6) 0.057(4) -0.030(5) -0.016(5) 0.031(5)
O4A 0.200(12) 0.142(11) 0.083(8) -0.025(8) -0.031(9) 0.038(10)
C43A 0.079(5) 0.074(5) 0.062(4) 0.000(4) -0.011(4) 0.009(4)
C44A 0.078(5) 0.076(5) 0.070(5) -0.005(5) -0.024(5) 0.008(5)
C45A 0.087(5) 0.076(5) 0.074(5) -0.010(5) -0.028(5) 0.013(5)
C46A 0.098(4) 0.076(4) 0.071(5) -0.010(4) -0.026(5) 0.020(4)
C47A 0.095(5) 0.078(5) 0.072(6) 0.004(5) -0.008(5) 0.013(5)
C48A 0.087(5) 0.079(5) 0.070(5) 0.004(5) -0.006(5) 0.010(5)
C49A 0.118(5) 0.090(5) 0.097(5) -0.020(5) -0.030(5) 0.028(5)
C50A 0.113(6) 0.092(6) 0.106(6) -0.019(5) -0.027(5) 0.028(5)
C51A 0.120(12) 0.096(11) 0.129(11) -0.028(11) -0.033(11) 0.028(11)
C52A 0.120(10) 0.107(10) 0.118(10) -0.010(9) -0.035(10) 0.035(10)
C53A 0.117(11) 0.111(11) 0.116(12) -0.038(10) -0.018(11) 0.023(10)
O5A 0.114(5) 0.082(5) 0.081(5) -0.022(5) -0.036(5) 0.024(5)
O6A 0.160(12) 0.135(11) 0.127(11) -0.005(10) -0.033(10) 0.035(11)
C54A 0.070(5) 0.090(5) 0.042(4) -0.008(4) -0.007(4) 0.001(4)
C55A 0.084(5) 0.103(6) 0.046(5) -0.011(5) -0.006(4) 0.002(5)
C56A 0.090(5) 0.107(6) 0.048(5) -0.017(5) -0.014(4) 0.006(5)
C57A 0.094(5) 0.106(5) 0.043(4) -0.022(4) -0.011(4) 0.013(4)
C58A 0.100(5) 0.104(6) 0.053(4) -0.016(5) 0.000(4) 0.006(5)
C59A 0.093(5) 0.101(6) 0.053(4) -0.014(5) 0.002(4) -0.003(5)
C60A 0.120(5) 0.122(6) 0.061(5) -0.025(5) -0.010(5) 0.023(5)
C61A 0.121(6) 0.132(6) 0.059(5) -0.027(5) -0.008(5) 0.015(5)
C62A 0.147(10) 0.151(11) 0.068(10) -0.027(10) -0.009(10) 0.008(9)
C63A 0.120(9) 0.149(11) 0.082(9) -0.032(8) 0.005(8) 0.011(9)
C64A 0.132(10) 0.128(12) 0.062(9) -0.018(9) 0.007(8) 0.006(10)
O7A 0.115(5) 0.119(5) 0.050(4) -0.024(4) -0.015(4) 0.030(4)
O8A 0.173(10) 0.128(9) 0.081(7) -0.022(7) -0.010(7) 0.016(8)

loop_
_atom_type_symbol
_atom_type_description
_atom_type_scat_dispersion_real
_atom_type_scat_dispersion_imag
_atom_type_scat_source
C C 0.0137 0.0067 'International Tables Vol C Tables 4.2.6.8 and 6.1.1.4'
H H 0.0000 0.0000 'International Tables Vol C Tables 4.2.6.8 and 6.1.1.4'
Co Co -0.6628 2.9049 'International Tables Vol C Tables 4.2.6.8 and 6.1.1.4'
N N 0.0241 0.0134 'International Tables Vol C Tables 4.2.6.8 and 6.1.1.4'
O O 0.0389 0.0241 'International Tables Vol C Tables 4.2.6.8 and 6.1.1.4'

loop_
_geom_angle_atom_site_label_1
_geom_angle_atom_site_label_2
_geom_angle_atom_site_label_3
_geom_angle
_geom_angle_site_symmetry_1
_geom_angle_site_symmetry_3
_geom_angle_publ_flag
C20 C1 C2 125.7(5) . . ?
N1 C1 C2 109.9(5) . . ?
N1 C1 C20 123.7(5) . . ?
C1 C2 H2 126.7 . . ?
C3 C2 C1 106.6(5) . . ?
C3 C2 H2 126.7 . . ?
C2 C3 H3 126.1 . . ?
C2 C3 C4 107.9(5) . . ?
C4 C3 H3 126.1 . . ?
C5 C4 C3 124.9(5) . . ?
C5 C4 N1 125.4(5) . . ?
N1 C4 C3 109.2(5) . . ?
C4 C5 C21 119.2(5) . . ?
C4 C5 C6 122.6(5) . . ?
C4 C5 C21A 127.8(6) . . ?
C6 C5 C21 118.2(4) . . ?
C6 C5 C21A 109.5(6) . . ?
C22 C21 C5 120.2(16) . . ?
C22 C21 C26 118.2(7) . . ?
C26 C21 C5 121.6(16) . . ?
C21 C22 H22 120.6 . . ?
C21 C22 C23 118.7(13) . . ?
C23 C22 H22 120.6 . . ?
C22 C23 H23 118.2 . . ?
C24 C23 C22 123.6(12) . . ?
C24 C23 H23 118.2 . . ?
C23 C24 C25 118.7(7) . . ?
C23 C24 O1 120.4(11) . . ?
O1 C24 C25 120.9(10) . . ?
C24 C25 H25 120.7 . . ?
C26 C25 C24 118.5(11) . . ?
C26 C25 H25 120.7 . . ?
C21 C26 C25 122.3(13) . . ?
C21 C26 H26 118.9 . . ?
C25 C26 H26 118.9 . . ?
O1 C27 C28 112.6(8) . . ?
O2 C27 C28 128.8(9) . . ?
O2 C27 O1 118.6(8) . . ?
C27 C28 C29 102.4(10) . . ?
C27 C28 C30 110.5(11) . . ?
C27 C28 C31 116.0(10) . . ?
C29 C28 C30 109.5(11) . . ?
C29 C28 C31 110.8(11) . . ?
C31 C28 C30 107.5(12) . . ?
C28 C29 H29A 109.5 . . ?
C28 C29 H29B 109.5 . . ?
C28 C29 H29C 109.5 . . ?
H29A C29 H29B 109.5 . . ?
H29A C29 H29C 109.5 . . ?
H29B C29 H29C 109.5 . . ?
C28 C30 H30A 109.5 . . ?
C28 C30 H30B 109.5 . . ?
C28 C30 H30C 109.5 . . ?
H30A C30 H30B 109.5 . . ?
H30A C30 H30C 109.5 . . ?
H30B C30 H30C 109.5 . . ?
C28 C31 H31A 109.5 . . ?
C28 C31 H31B 109.5 . . ?
C28 C31 H31C 109.5 . . ?
H31A C31 H31B 109.5 . . ?
H31A C31 H31C 109.5 . . ?
H31B C31 H31C 109.5 . . ?
C27 O1 C24 122.3(6) . . ?
C5 C6 C7 126.2(6) . . ?
N2 C6 C5 124.7(5) . . ?
N2 C6 C7 108.5(6) . . ?
C6 C7 H7 126.3 . . ?
C8 C7 C6 107.4(6) . . ?
C8 C7 H7 126.3 . . ?
C7 C8 H8 125.5 . . ?
C7 C8 C9 108.9(6) . . ?
C9 C8 H8 125.5 . . ?
C10 C9 C8 126.2(6) . . ?
C10 C9 N2 125.4(6) . . ?
N2 C9 C8 108.0(6) . . ?
C9 C10 C32 122.9(5) . . ?
C9 C10 C11 123.0(6) . . ?
C9 C10 C32A 112.9(6) . . ?
C11 C10 C32 114.1(5) . . ?
C11 C10 C32A 124.0(6) . . ?
C33 C32 C10 121.0(17) . . ?
C37 C32 C10 121.4(18) . . ?
C37 C32 C33 117.7(8) . . ?
C32 C33 H33 119.5 . . ?
C32 C33 C34 121.1(14) . . ?
C34 C33 H33 119.5 . . ?
C33 C34 H34 119.9 . . ?
C35 C34 C33 120.1(13) . . ?
C35 C34 H34 119.9 . . ?
C34 C35 O3 116.0(13) . . ?
C36 C35 C34 117.9(9) . . ?
C36 C35 O3 126.1(13) . . ?
C35 C36 H36 118.4 . . ?
C35 C36 C37 123.2(13) . . ?
C37 C36 H36 118.4 . . ?
C32 C37 C36 120.0(15) . . ?
C32 C37 H37 120.0 . . ?
C36 C37 H37 120.0 . . ?
O3 C38 C39 113.6(9) . . ?
O4 C38 C39 127.0(11) . . ?
O4 C38 O3 119.4(9) . . ?
C38 C39 C40 111.3(12) . . ?
C38 C39 C41 100.1(12) . . ?
C38 C39 C42 113.9(11) . . ?
C41 C39 C40 108.4(12) . . ?
C42 C39 C40 113.8(12) . . ?
C42 C39 C41 108.4(12) . . ?
C39 C40 H40A 109.5 . . ?
C39 C40 H40B 109.5 . . ?
C39 C40 H40C 109.5 . . ?
H40A C40 H40B 109.5 . . ?
H40A C40 H40C 109.5 . . ?
H40B C40 H40C 109.5 . . ?
C39 C41 H41A 109.5 . . ?
C39 C41 H41B 109.5 . . ?
C39 C41 H41C 109.5 . . ?
H41A C41 H41B 109.5 . . ?
H41A C41 H41C 109.5 . . ?
H41B C41 H41C 109.5 . . ?
C39 C42 H42A 109.5 . . ?
C39 C42 H42B 109.5 . . ?
C39 C42 H42C 109.5 . . ?
H42A C42 H42B 109.5 . . ?
H42A C42 H42C 109.5 . . ?
H42B C42 H42C 109.5 . . ?
C38 O3 C35 125.6(9) . . ?
C10 C11 C12 124.4(6) . . ?
N3 C11 C10 124.2(6) . . ?
N3 C11 C12 110.9(5) . . ?
C11 C12 H12 126.8 . . ?
C13 C12 C11 106.4(6) . . ?
C13 C12 H12 126.8 . . ?
C12 C13 H13 126.2 . . ?
C12 C13 C14 107.6(6) . . ?
C14 C13 H13 126.2 . . ?
C15 C14 C13 126.2(6) . . ?
N3 C14 C13 109.3(5) . . ?
N3 C14 C15 123.7(6) . . ?
C14 C15 C43 111.3(5) . . ?
C14 C15 C43A 121.3(5) . . ?
C16 C15 C14 124.1(5) . . ?
C16 C15 C43 124.6(5) . . ?
C16 C15 C43A 114.5(5) . . ?
C44 C43 C15 122.0(13) . . ?
C48 C43 C15 118.5(13) . . ?
C48 C43 C44 119.6(7) . . ?
C43 C44 H44 120.2 . . ?
C43 C44 C45 119.6(11) . . ?
C45 C44 H44 120.2 . . ?
C44 C45 H45 120.6 . . ?
C46 C45 C44 118.8(10) . . ?
C46 C45 H45 120.6 . . ?
C47 C46 C45 121.4(7) . . ?
C47 C46 O5 118.8(11) . . ?
O5 C46 C45 119.8(11) . . ?
C46 C47 H47 120.0 . . ?
C46 C47 C48 120.1(11) . . ?
C48 C47 H47 120.0 . . ?
C43 C48 C47 120.6(12) . . ?
C43 C48 H48 119.7 . . ?
C47 C48 H48 119.7 . . ?
O5 C49 C50 114.7(7) . . ?
O6 C49 C50 128.1(8) . . ?
O6 C49 O5 117.2(7) . . ?
C49 C50 C51 110.5(10) . . ?
C49 C50 C52 109.4(9) . . ?
C49 C50 C53 106.1(8) . . ?
C51 C50 C53 111.3(11) . . ?
C52 C50 C51 106.1(12) . . ?
C52 C50 C53 113.5(11) . . ?
C50 C51 H51A 109.5 . . ?
C50 C51 H51B 109.5 . . ?
C50 C51 H51C 109.5 . . ?
H51A C51 H51B 109.5 . . ?
H51A C51 H51C 109.5 . . ?
H51B C51 H51C 109.5 . . ?
C50 C52 H52A 109.5 . . ?
C50 C52 H52B 109.5 . . ?
C50 C52 H52C 109.5 . . ?
H52A C52 H52B 109.5 . . ?
H52A C52 H52C 109.5 . . ?
H52B C52 H52C 109.5 . . ?
C50 C53 H53A 109.5 . . ?
C50 C53 H53B 109.5 . . ?
C50 C53 H53C 109.5 . . ?
H53A C53 H53B 109.5 . . ?
H53A C53 H53C 109.5 . . ?
H53B C53 H53C 109.5 . . ?
C49 O5 C46 124.5(5) . . ?
C15 C16 C17 126.0(5) . . ?
C15 C16 N4 123.5(5) . . ?
N4 C16 C17 109.7(5) . . ?
C16 C17 H17 126.2 . . ?
C18 C17 C16 107.6(5) . . ?
C18 C17 H17 126.2 . . ?
C17 C18 H18 126.6 . . ?
C17 C18 C19 106.8(5) . . ?
C19 C18 H18 126.6 . . ?
C20 C19 C18 124.4(5) . . ?
N4 C19 C18 109.8(5) . . ?
N4 C19 C20 124.9(5) . . ?
C1 C20 C54 113.1(5) . . ?
C1 C20 C54A 121.9(5) . . ?
C19 C20 C1 123.0(5) . . ?
C19 C20 C54 123.9(5) . . ?
C19 C20 C54A 114.9(5) . . ?
C55 C54 C20 125(2) . . ?
C59 C54 C20 119.0(19) . . ?
C59 C54 C55 116.2(8) . . ?
C54 C55 H55 118.3 . . ?
C56 C55 C54 123.3(14) . . ?
C56 C55 H55 118.3 . . ?
C55 C56 H56 120.5 . . ?
C57 C56 C55 119.1(12) . . ?
C57 C56 H56 120.5 . . ?
C56 C57 O7 118.7(11) . . ?
C58 C57 C56 120.5(8) . . ?
C58 C57 O7 120.9(12) . . ?
C57 C58 H58 119.8 . . ?
C57 C58 C59 120.4(12) . . ?
C59 C58 H58 119.8 . . ?
C54 C59 C58 120.5(13) . . ?
C54 C59 H59 119.8 . . ?
C58 C59 H59 119.8 . . ?
O7 C60 C61 117.1(9) . . ?
O8 C60 C61 128.6(11) . . ?
O8 C60 O7 114.3(9) . . ?
C60 C61 C62 107.7(10) . . ?
C60 C61 C63 108.3(11) . . ?
C60 C61 C64 113.2(11) . . ?
C62 C61 C63 111.4(13) . . ?
C62 C61 C64 109.5(13) . . ?
C63 C61 C64 106.8(14) . . ?
C61 C62 H62A 109.5 . . ?
C61 C62 H62B 109.5 . . ?
C61 C62 H62C 109.5 . . ?
H62A C62 H62B 109.5 . . ?
H62A C62 H62C 109.5 . . ?
H62B C62 H62C 109.5 . . ?
C61 C63 H63A 109.5 . . ?
C61 C63 H63B 109.5 . . ?
C61 C63 H63C 109.5 . . ?
H63A C63 H63B 109.5 . . ?
H63A C63 H63C 109.5 . . ?
H63B C63 H63C 109.5 . . ?
C61 C64 H64A 109.5 . . ?
C61 C64 H64B 109.5 . . ?
C61 C64 H64C 109.5 . . ?
H64A C64 H64B 109.5 . . ?
H64A C64 H64C 109.5 . . ?
H64B C64 H64C 109.5 . . ?
C60 O7 C57 129.8(6) . . ?
N1 Co1 N2 90.57(19) . . ?
N3 Co1 N1 169.9(2) . . ?
N3 Co1 N2 90.4(2) . . ?
N3 Co1 N4 90.23(19) . . ?
N4 Co1 N1 90.68(18) . . ?
N4 Co1 N2 169.4(2) . . ?
C1 N1 Co1 126.6(4) . . ?
C4 N1 C1 106.1(5) . . ?
C4 N1 Co1 127.0(4) . . ?
C6 N2 Co1 126.1(4) . . ?
C9 N2 C6 106.9(5) . . ?
C9 N2 Co1 126.7(4) . . ?
C11 N3 C14 105.6(5) . . ?
C11 N3 Co1 127.2(4) . . ?
C14 N3 Co1 126.6(4) . . ?
C16 N4 Co1 127.4(4) . . ?
C19 N4 C16 105.9(5) . . ?
C19 N4 Co1 126.1(4) . . ?
C22A C21A C5 119(2) . . ?
C22A C21A C26A 121.1(9) . . ?
C26A C21A C5 120(2) . . ?
C21A C22A H22A 121.4 . . ?
C21A C22A C23A 117.2(16) . . ?
C23A C22A H22A 121.4 . . ?
C22A C23A H23A 119.2 . . ?
C24A C23A C22A 121.7(15) . . ?
C24A C23A H23A 119.2 . . ?
C23A C24A C25A 121.6(9) . . ?
C23A C24A O1A 118.8(13) . . ?
O1A C24A C25A 119.5(13) . . ?
C24A C25A H25A 121.2 . . ?
C26A C25A C24A 117.5(15) . . ?
C26A C25A H25A 121.2 . . ?
C21A C26A H26A 119.6 . . ?
C25A C26A C21A 120.8(16) . . ?
C25A C26A H26A 119.6 . . ?
O1A C27A C28A 109.5(10) . . ?
O2A C27A C28A 131.2(13) . . ?
O2A C27A O1A 119.1(11) . . ?
C27A C28A C30A 109.7(14) . . ?
C27A C28A C31A 114.4(14) . . ?
C29A C28A C27A 101.5(13) . . ?
C29A C28A C30A 109.0(14) . . ?
C29A C28A C31A 112.6(15) . . ?
C31A C28A C30A 109.3(15) . . ?
C28A C29A H29D 109.5 . . ?
C28A C29A H29E 109.5 . . ?
C28A C29A H29F 109.5 . . ?
H29D C29A H29E 109.5 . . ?
H29D C29A H29F 109.5 . . ?
H29E C29A H29F 109.5 . . ?
C28A C30A H30D 109.5 . . ?
C28A C30A H30E 109.5 . . ?
C28A C30A H30F 109.5 . . ?
H30D C30A H30E 109.5 . . ?
H30D C30A H30F 109.5 . . ?
H30E C30A H30F 109.5 . . ?
C28A C31A H31D 109.5 . . ?
C28A C31A H31E 109.5 . . ?
C28A C31A H31F 109.5 . . ?
H31D C31A H31E 109.5 . . ?
H31D C31A H31F 109.5 . . ?
H31E C31A H31F 109.5 . . ?
C27A O1A C24A 124.7(7) . . ?
C33A C32A C10 121(2) . . ?
C37A C32A C10 118(2) . . ?
C37A C32A C33A 120.9(10) . . ?
C32A C33A H33A 120.6 . . ?
C32A C33A C34A 118.9(16) . . ?
C34A C33A H33A 120.6 . . ?
C33A C34A H34A 120.5 . . ?
C35A C34A C33A 118.9(15) . . ?
C35A C34A H34A 120.5 . . ?
C34A C35A O3A 116.0(15) . . ?
C36A C35A C34A 121.1(11) . . ?
C36A C35A O3A 123.0(16) . . ?
C35A C36A H36A 119.3 . . ?
C35A C36A C37A 121.4(16) . . ?
C37A C36A H36A 119.3 . . ?
C32A C37A C36A 118.9(17) . . ?
C32A C37A H37A 120.6 . . ?
C36A C37A H37A 120.6 . . ?
O3A C38A C39A 114.1(11) . . ?
O4A C38A C39A 129.5(14) . . ?
O4A C38A O3A 116.4(12) . . ?
C38A C39A C40A 114.6(16) . . ?
C38A C39A C41A 98.6(14) . . ?
C38A C39A C42A 113.0(15) . . ?
C41A C39A C40A 107.4(15) . . ?
C41A C39A C42A 109.3(15) . . ?
C42A C39A C40A 112.8(15) . . ?
C39A C40A H40D 109.5 . . ?
C39A C40A H40E 109.5 . . ?
C39A C40A H40F 109.5 . . ?
H40D C40A H40E 109.5 . . ?
H40D C40A H40F 109.5 . . ?
H40E C40A H40F 109.5 . . ?
C39A C41A H41D 109.5 . . ?
C39A C41A H41E 109.5 . . ?
C39A C41A H41F 109.5 . . ?
H41D C41A H41E 109.5 . . ?
H41D C41A H41F 109.5 . . ?
H41E C41A H41F 109.5 . . ?
C39A C42A H42D 109.5 . . ?
C39A C42A H42E 109.5 . . ?
C39A C42A H42F 109.5 . . ?
H42D C42A H42E 109.5 . . ?
H42D C42A H42F 109.5 . . ?
H42E C42A H42F 109.5 . . ?
C38A O3A C35A 123.8(8) . . ?
C44A C43A C15 122.4(19) . . ?
C48A C43A C15 117.8(19) . . ?
C48A C43A C44A 119.7(9) . . ?
C43A C44A H44A 120.1 . . ?
C43A C44A C45A 119.8(16) . . ?
C45A C44A H44A 120.1 . . ?
C44A C45A H45A 120.8 . . ?
C46A C45A C44A 118.3(15) . . ?
C46A C45A H45A 120.8 . . ?
C47A C46A C45A 121.5(10) . . ?
C47A C46A O5A 119.6(14) . . ?
O5A C46A C45A 118.9(15) . . ?
C46A C47A H47A 119.7 . . ?
C46A C47A C48A 120.6(15) . . ?
C48A C47A H47A 119.7 . . ?
C43A C48A C47A 120.1(16) . . ?
C43A C48A H48A 119.9 . . ?
C47A C48A H48A 119.9 . . ?
O5A C49A C50A 112.6(11) . . ?
O6A C49A C50A 129.3(14) . . ?
O6A C49A O5A 117.6(13) . . ?
C49A C50A C51A 110.6(13) . . ?
C49A C50A C52A 110.8(13) . . ?
C49A C50A C53A 106.2(14) . . ?
C51A C50A C53A 111.4(16) . . ?
C52A C50A C51A 105.6(16) . . ?
C52A C50A C53A 112.3(16) . . ?
C50A C51A H51D 109.5 . . ?
C50A C51A H51E 109.5 . . ?
C50A C51A H51F 109.5 . . ?
H51D C51A H51E 109.5 . . ?
H51D C51A H51F 109.5 . . ?
H51E C51A H51F 109.5 . . ?
C50A C52A H52D 109.5 . . ?
C50A C52A H52E 109.5 . . ?
C50A C52A H52F 109.5 . . ?
H52D C52A H52E 109.5 . . ?
H52D C52A H52F 109.5 . . ?
H52E C52A H52F 109.5 . . ?
C50A C53A H53D 111.7 . . ?
C50A C53A H53E 107.5 . . ?
C50A C53A H53F 109.2 . . ?
H53D C53A H53E 109.5 . . ?
H53D C53A H53F 109.5 . . ?
H53E C53A H53F 109.5 . . ?
C49A O5A C46A 124.6(8) . . ?
C55A C54A C20 124(2) . . ?
C59A C54A C20 118(2) . . ?
C59A C54A C55A 118.8(8) . . ?
C54A C55A H55A 118.8 . . ?
C56A C55A C54A 122.3(15) . . ?
C56A C55A H55A 118.8 . . ?
C55A C56A H56A 121.3 . . ?
C57A C56A C55A 117.3(13) . . ?
C57A C56A H56A 121.3 . . ?
C56A C57A O7A 119.1(12) . . ?
C58A C57A C56A 123.0(9) . . ?
C58A C57A O7A 118.0(12) . . ?
C57A C58A H58A 120.0 . . ?
C57A C58A C59A 120.0(13) . . ?
C59A C58A H58A 120.0 . . ?
C54A C59A C58A 118.6(14) . . ?
C54A C59A H59A 120.7 . . ?
C58A C59A H59A 120.7 . . ?
O7A C60A C61A 114.1(11) . . ?
O8A C60A C61A 128.4(12) . . ?
O8A C60A O7A 116.9(11) . . ?
C60A C61A C62A 106.6(12) . . ?
C60A C61A C63A 109.7(13) . . ?
C60A C61A C64A 110.4(14) . . ?
C62A C61A C64A 111.3(15) . . ?
C63A C61A C62A 113.1(14) . . ?
C63A C61A C64A 105.7(16) . . ?
C61A C62A H62D 109.5 . . ?
C61A C62A H62E 109.5 . . ?
C61A C62A H62F 109.5 . . ?
H62D C62A H62E 109.5 . . ?
H62D C62A H62F 109.5 . . ?
H62E C62A H62F 109.5 . . ?
C61A C63A H63D 109.5 . . ?
C61A C63A H63E 109.5 . . ?
C61A C63A H63F 109.5 . . ?
H63D C63A H63E 109.5 . . ?
H63D C63A H63F 109.5 . . ?
H63E C63A H63F 109.5 . . ?
C61A C64A H64D 109.5 . . ?
C61A C64A H64E 109.5 . . ?
C61A C64A H64F 109.5 . . ?
H64D C64A H64E 109.5 . . ?
H64D C64A H64F 109.5 . . ?
H64E C64A H64F 109.5 . . ?
C60A O7A C57A 126.0(7) . . ?

loop_
_geom_bond_atom_site_label_1
_geom_bond_atom_site_label_2
_geom_bond_distance
_geom_bond_site_symmetry_2
_geom_bond_publ_flag
C1 C2 1.430(8) . ?
C1 C20 1.400(7) . ?
C1 N1 1.384(7) . ?
C2 H2 0.9500 . ?
C2 C3 1.360(8) . ?
C3 H3 0.9500 . ?
C3 C4 1.432(8) . ?
C4 C5 1.365(7) . ?
C4 N1 1.379(7) . ?
C5 C21 1.509(9) . ?
C5 C6 1.414(8) . ?
C5 C21A 1.496(10) . ?
C21 C22 1.38(2) . ?
C21 C26 1.38(2) . ?
C22 H22 0.9500 . ?
C22 C23 1.400(16) . ?
C23 H23 0.9500 . ?
C23 C24 1.327(15) . ?
C24 C25 1.406(16) . ?
C24 O1 1.392(7) . ?
C25 H25 0.9500 . ?
C25 C26 1.388(16) . ?
C26 H26 0.9500 . ?
C27 C28 1.507(8) . ?
C27 O1 1.336(7) . ?
C27 O2 1.214(8) . ?
C28 C29 1.521(9) . ?
C28 C30 1.540(10) . ?
C28 C31 1.529(10) . ?
C29 H29A 0.9800 . ?
C29 H29B 0.9800 . ?
C29 H29C 0.9800 . ?
C30 H30A 0.9800 . ?
C30 H30B 0.9800 . ?
C30 H30C 0.9800 . ?
C31 H31A 0.9800 . ?
C31 H31B 0.9800 . ?
C31 H31C 0.9800 . ?
C6 C7 1.443(8) . ?
C6 N2 1.394(7) . ?
C7 H7 0.9500 . ?
C7 C8 1.325(10) . ?
C8 H8 0.9500 . ?
C8 C9 1.446(8) . ?
C9 C10 1.370(9) . ?
C9 N2 1.376(7) . ?
C10 C32 1.524(10) . ?
C10 C11 1.410(8) . ?
C10 C32A 1.512(11) . ?
C32 C33 1.38(2) . ?
C32 C37 1.35(2) . ?
C33 H33 0.9500 . ?
C33 C34 1.403(18) . ?
C34 H34 0.9500 . ?
C34 C35 1.369(17) . ?
C35 C36 1.317(17) . ?
C35 O3 1.379(8) . ?
C36 H36 0.9500 . ?
C36 C37 1.403(18) . ?
C37 H37 0.9500 . ?
C38 C39 1.494(8) . ?
C38 O3 1.338(8) . ?
C38 O4 1.216(8) . ?
C39 C40 1.539(9) . ?
C39 C41 1.535(9) . ?
C39 C42 1.531(10) . ?
C40 H40A 0.9800 . ?
C40 H40B 0.9800 . ?
C40 H40C 0.9800 . ?
C41 H41A 0.9800 . ?
C41 H41B 0.9800 . ?
C41 H41C 0.9800 . ?
C42 H42A 0.9800 . ?
C42 H42B 0.9800 . ?
C42 H42C 0.9800 . ?
C11 C12 1.427(9) . ?
C11 N3 1.376(7) . ?
C12 H12 0.9500 . ?
C12 C13 1.359(9) . ?
C13 H13 0.9500 . ?
C13 C14 1.440(9) . ?
C14 C15 1.411(8) . ?
C14 N3 1.384(7) . ?
C15 C43 1.524(9) . ?
C15 C16 1.357(8) . ?
C15 C43A 1.521(10) . ?
C43 C44 1.399(19) . ?
C43 C48 1.375(18) . ?
C44 H44 0.9500 . ?
C44 C45 1.408(14) . ?
C45 H45 0.9500 . ?
C45 C46 1.380(15) . ?
C46 C47 1.362(15) . ?
C46 O5 1.373(7) . ?
C47 H47 0.9500 . ?
C47 C48 1.380(14) . ?
C48 H48 0.9500 . ?
C49 C50 1.495(8) . ?
C49 O5 1.338(7) . ?
C49 O6 1.209(7) . ?
C50 C51 1.537(9) . ?
C50 C52 1.529(9) . ?
C50 C53 1.543(9) . ?
C51 H51A 0.9800 . ?
C51 H51B 0.9800 . ?
C51 H51C 0.9800 . ?
C52 H52A 0.9800 . ?
C52 H52B 0.9800 . ?
C52 H52C 0.9800 . ?
C53 H53A 0.9800 . ?
C53 H53B 0.9800 . ?
C53 H53C 0.9800 . ?
C16 C17 1.429(8) . ?
C16 N4 1.389(7) . ?
C17 H17 0.9500 . ?
C17 C18 1.357(8) . ?
C18 H18 0.9500 . ?
C18 C19 1.446(7) . ?
C19 C20 1.385(7) . ?
C19 N4 1.376(7) . ?
C20 C54 1.513(9) . ?
C20 C54A 1.502(9) . ?
C54 C55 1.40(3) . ?
C54 C59 1.36(3) . ?
C55 H55 0.9500 . ?
C55 C56 1.379(17) . ?
C56 H56 0.9500 . ?
C56 C57 1.353(16) . ?
C57 C58 1.344(16) . ?
C57 O7 1.369(7) . ?
C58 H58 0.9500 . ?
C58 C59 1.431(17) . ?
C59 H59 0.9500 . ?
C60 C61 1.496(8) . ?
C60 O7 1.313(7) . ?
C60 O8 1.208(8) . ?
C61 C62 1.530(9) . ?
C61 C63 1.532(9) . ?
C61 C64 1.536(9) . ?
C62 H62A 0.9800 . ?
C62 H62B 0.9800 . ?
C62 H62C 0.9800 . ?
C63 H63A 0.9800 . ?
C63 H63B 0.9800 . ?
C63 H63C 0.9800 . ?
C64 H64A 0.9800 . ?
C64 H64B 0.9800 . ?
C64 H64C 0.9800 . ?
Co1 N1 1.961(5) . ?
Co1 N2 1.966(4) . ?
Co1 N3 1.955(5) . ?
Co1 N4 1.957(4) . ?
C21A C22A 1.38(2) . ?
C21A C26A 1.38(2) . ?
C22A H22A 0.9500 . ?
C22A C23A 1.403(18) . ?
C23A H23A 0.9500 . ?
C23A C24A 1.332(17) . ?
C24A C25A 1.400(17) . ?
C24A O1A 1.391(10) . ?
C25A H25A 0.9500 . ?
C25A C26A 1.379(18) . ?
C26A H26A 0.9500 . ?
C27A C28A 1.517(11) . ?
C27A O1A 1.328(10) . ?
C27A O2A 1.201(11) . ?
C28A C29A 1.513(13) . ?
C28A C30A 1.538(14) . ?
C28A C31A 1.519(13) . ?
C29A H29D 0.9800 . ?
C29A H29E 0.9800 . ?
C29A H29F 0.9800 . ?
C30A H30D 0.9800 . ?
C30A H30E 0.9800 . ?
C30A H30F 0.9800 . ?
C31A H31D 0.9800 . ?
C31A H31E 0.9800 . ?
C31A H31F 0.9800 . ?
C32A C33A 1.38(3) . ?
C32A C37A 1.35(3) . ?
C33A H33A 0.9500 . ?
C33A C34A 1.404(19) . ?
C34A H34A 0.9500 . ?
C34A C35A 1.369(19) . ?
C35A C36A 1.316(19) . ?
C35A O3A 1.380(10) . ?
C36A H36A 0.9500 . ?
C36A C37A 1.40(2) . ?
C37A H37A 0.9500 . ?
C38A C39A 1.493(11) . ?
C38A O3A 1.333(11) . ?
C38A O4A 1.213(11) . ?
C39A C40A 1.540(13) . ?
C39A C41A 1.533(13) . ?
C39A C42A 1.535(13) . ?
C40A H40D 0.9800 . ?
C40A H40E 0.9800 . ?
C40A H40F 0.9800 . ?
C41A H41D 0.9800 . ?
C41A H41E 0.9800 . ?
C41A H41F 0.9800 . ?
C42A H42D 0.9800 . ?
C42A H42E 0.9800 . ?
C42A H42F 0.9800 . ?
C43A C44A 1.39(2) . ?
C43A C48A 1.37(2) . ?
C44A H44A 0.9500 . ?
C44A C45A 1.409(17) . ?
C45A H45A 0.9500 . ?
C45A C46A 1.379(17) . ?
C46A C47A 1.355(17) . ?
C46A O5A 1.378(10) . ?
C47A H47A 0.9500 . ?
C47A C48A 1.377(17) . ?
C48A H48A 0.9500 . ?
C49A C50A 1.497(11) . ?
C49A O5A 1.338(10) . ?
C49A O6A 1.209(11) . ?
C50A C51A 1.532(12) . ?
C50A C52A 1.530(13) . ?
C50A C53A 1.547(13) . ?
C51A H51D 0.9800 . ?
C51A H51E 0.9800 . ?
C51A H51F 0.9800 . ?
C52A H52D 0.9800 . ?
C52A H52E 0.9800 . ?
C52A H52F 0.9800 . ?
C53A H53D 0.9801 . ?
C53A H53E 0.9799 . ?
C53A H53F 0.9801 . ?
C54A C55A 1.39(3) . ?
C54A C59A 1.36(3) . ?
C55A H55A 0.9500 . ?
C55A C56A 1.382(17) . ?
C56A H56A 0.9500 . ?
C56A C57A 1.346(16) . ?
C57A C58A 1.341(16) . ?
C57A O7A 1.378(9) . ?
C58A H58A 0.9500 . ?
C58A C59A 1.424(18) . ?
C59A H59A 0.9500 . ?
C60A C61A 1.504(11) . ?
C60A O7A 1.305(10) . ?
C60A O8A 1.199(10) . ?
C61A C62A 1.526(12) . ?
C61A C63A 1.523(13) . ?
C61A C64A 1.536(13) . ?
C62A H62D 0.9800 . ?
C62A H62E 0.9800 . ?
C62A H62F 0.9800 . ?
C63A H63D 0.9800 . ?
C63A H63E 0.9800 . ?
C63A H63F 0.9800 . ?
C64A H64D 0.9800 . ?
C64A H64E 0.9800 . ?
C64A H64F 0.9800 . ?

loop_
_geom_torsion_atom_site_label_1
_geom_torsion_atom_site_label_2
_geom_torsion_atom_site_label_3
_geom_torsion_atom_site_label_4
_geom_torsion
_geom_torsion_site_symmetry_1
_geom_torsion_site_symmetry_2
_geom_torsion_site_symmetry_3
_geom_torsion_site_symmetry_4
_geom_torsion_publ_flag
C1 C2 C3 C4 0.7(7) . . . . ?
C1 C20 C54 C55 77.5(8) . . . . ?
C1 C20 C54 C59 -102.3(8) . . . . ?
C1 C20 C54A C55A -103.5(11) . . . . ?
C1 C20 C54A C59A 76.5(11) . . . . ?
C2 C1 C20 C19 179.1(6) . . . . ?
C2 C1 C20 C54 -2.0(15) . . . . ?
C2 C1 C20 C54A 2.3(18) . . . . ?
C2 C1 N1 C4 6.2(7) . . . . ?
C2 C1 N1 Co1 -167.4(4) . . . . ?
C2 C3 C4 C5 -168.9(6) . . . . ?
C2 C3 C4 N1 3.2(7) . . . . ?
C3 C4 C5 C21 2.9(15) . . . . ?
C3 C4 C5 C6 -176.5(6) . . . . ?
C3 C4 C5 C21A 0.7(19) . . . . ?
C3 C4 N1 C1 -5.7(7) . . . . ?
C3 C4 N1 Co1 167.8(4) . . . . ?
C4 C5 C21 C22 -74.4(8) . . . . ?
C4 C5 C21 C26 105.6(9) . . . . ?
C4 C5 C6 C7 177.7(7) . . . . ?
C4 C5 C6 N2 7.1(10) . . . . ?
C4 C5 C21A C22A 110.7(13) . . . . ?
C4 C5 C21A C26A -69.9(13) . . . . ?
C5 C4 N1 C1 166.3(6) . . . . ?
C5 C4 N1 Co1 -20.1(9) . . . . ?
C5 C21 C22 C23 -179.8(2) . . . . ?
C5 C21 C26 C25 179.6(3) . . . . ?
C5 C6 C7 C8 -169.0(7) . . . . ?
C5 C6 N2 C9 167.4(6) . . . . ?
C5 C6 N2 Co1 -18.0(9) . . . . ?
C5 C21A C22A C23A 179.8(3) . . . . ?
C5 C21A C26A C25A -179.7(3) . . . . ?
C21 C5 C6 C7 -1.8(15) . . . . ?
C21 C5 C6 N2 -172.3(12) . . . . ?
C21 C22 C23 C24 -0.1(3) . . . . ?
C22 C21 C26 C25 -0.4(3) . . . . ?
C22 C23 C24 C25 0.2(3) . . . . ?
C22 C23 C24 O1 -179.8(2) . . . . ?
C23 C24 C25 C26 -0.4(4) . . . . ?
C23 C24 O1 C27 -117.6(11) . . . . ?
C24 C25 C26 C21 0.5(4) . . . . ?
C25 C24 O1 C27 62.4(11) . . . . ?
C26 C21 C22 C23 0.2(2) . . . . ?
C28 C27 O1 C24 -174.9(11) . . . . ?
O1 C24 C25 C26 179.6(2) . . . . ?
O1 C27 C28 C29 -158.3(13) . . . . ?
O1 C27 C28 C30 85.1(15) . . . . ?
O1 C27 C28 C31 -37.5(19) . . . . ?
O2 C27 C28 C29 23(2) . . . . ?
O2 C27 C28 C30 -94(2) . . . . ?
O2 C27 C28 C31 143.4(19) . . . . ?
O2 C27 O1 C24 4(2) . . . . ?
C6 C5 C21 C22 105.1(8) . . . . ?
C6 C5 C21 C26 -74.9(8) . . . . ?
C6 C5 C21A C22A -71.9(9) . . . . ?
C6 C5 C21A C26A 107.6(8) . . . . ?
C6 C7 C8 C9 0.0(9) . . . . ?
C7 C6 N2 C9 -4.6(7) . . . . ?
C7 C6 N2 Co1 170.0(5) . . . . ?
C7 C8 C9 C10 170.0(7) . . . . ?
C7 C8 C9 N2 -2.9(9) . . . . ?
C8 C9 C10 C32 -2.8(16) . . . . ?
C8 C9 C10 C11 178.7(7) . . . . ?
C8 C9 C10 C32A 0.1(16) . . . . ?
C8 C9 N2 C6 4.6(8) . . . . ?
C8 C9 N2 Co1 -170.0(5) . . . . ?
C9 C10 C32 C33 -105.9(10) . . . . ?
C9 C10 C32 C37 74.1(10) . . . . ?
C9 C10 C11 C12 179.8(7) . . . . ?
C9 C10 C11 N3 -8.5(11) . . . . ?
C9 C10 C32A C33A 70.2(9) . . . . ?
C9 C10 C32A C37A -109.7(9) . . . . ?
C10 C9 N2 C6 -168.4(7) . . . . ?
C10 C9 N2 Co1 17.0(10) . . . . ?
C10 C32 C33 C34 180.0(2) . . . . ?
C10 C32 C37 C36 -180.0(2) . . . . ?
C10 C11 C12 C13 170.5(7) . . . . ?
C10 C11 N3 C14 -169.8(6) . . . . ?
C10 C11 N3 Co1 17.9(10) . . . . ?
C10 C32A C33A C34A -180.0(2) . . . . ?
C10 C32A C37A C36A 180.0(2) . . . . ?
C32 C10 C11 C12 1.2(15) . . . . ?
C32 C10 C11 N3 172.9(12) . . . . ?
C32 C33 C34 C35 0.0(3) . . . . ?
C33 C32 C37 C36 0.1(3) . . . . ?
C33 C34 C35 C36 0.0(3) . . . . ?
C33 C34 C35 O3 179.9(2) . . . . ?
C34 C35 C36 C37 0.1(4) . . . . ?
C34 C35 O3 C38 139.5(12) . . . . ?
C35 C36 C37 C32 -0.1(4) . . . . ?
C36 C35 O3 C38 -40.6(12) . . . . ?
C37 C32 C33 C34 0.0(2) . . . . ?
C39 C38 O3 C35 178.0(11) . . . . ?
O3 C35 C36 C37 -179.9(3) . . . . ?
O3 C38 C39 C40 80.1(16) . . . . ?
O3 C38 C39 C41 -165.5(13) . . . . ?
O3 C38 C39 C42 -50.1(19) . . . . ?
O4 C38 C39 C40 -100(2) . . . . ?
O4 C38 C39 C41 15(2) . . . . ?
O4 C38 C39 C42 130.1(19) . . . . ?
O4 C38 O3 C35 -2(2) . . . . ?
C11 C10 C32 C33 72.7(8) . . . . ?
C11 C10 C32 C37 -107.3(8) . . . . ?
C11 C10 C32A C33A -108.4(12) . . . . ?
C11 C10 C32A C37A 71.7(12) . . . . ?
C11 C12 C13 C14 0.6(8) . . . . ?
C12 C11 N3 C14 2.8(8) . . . . ?
C12 C11 N3 Co1 -169.5(5) . . . . ?
C12 C13 C14 C15 -168.5(7) . . . . ?
C12 C13 C14 N3 1.2(8) . . . . ?
C13 C14 C15 C43 -3.4(12) . . . . ?
C13 C14 C15 C16 176.1(6) . . . . ?
C13 C14 C15 C43A -0.8(17) . . . . ?
C13 C14 N3 C11 -2.4(7) . . . . ?
C13 C14 N3 Co1 169.9(4) . . . . ?
C14 C15 C43 C44 -71.4(6) . . . . ?
C14 C15 C43 C48 108.5(6) . . . . ?
C14 C15 C16 C17 -177.5(6) . . . . ?
C14 C15 C16 N4 13.6(10) . . . . ?
C14 C15 C43A C44A 99.4(11) . . . . ?
C14 C15 C43A C48A -80.4(11) . . . . ?
C15 C14 N3 C11 167.6(6) . . . . ?
C15 C14 N3 Co1 -20.1(9) . . . . ?
C15 C43 C44 C45 179.9(2) . . . . ?
C15 C43 C48 C47 -179.7(2) . . . . ?
C15 C16 C17 C18 -168.0(6) . . . . ?
C15 C16 N4 C19 166.5(6) . . . . ?
C15 C16 N4 Co1 -21.8(8) . . . . ?
C15 C43A C44A C45A -179.9(3) . . . . ?
C15 C43A C48A C47A 179.9(2) . . . . ?
C43 C15 C16 C17 2.0(14) . . . . ?
C43 C15 C16 N4 -166.9(10) . . . . ?
C43 C44 C45 C46 -0.2(3) . . . . ?
C44 C43 C48 C47 0.1(3) . . . . ?
C44 C45 C46 C47 0.2(3) . . . . ?
C44 C45 C46 O5 -179.6(2) . . . . ?
C45 C46 C47 C48 0.0(4) . . . . ?
C45 C46 O5 C49 -86.6(11) . . . . ?
C46 C47 C48 C43 -0.1(4) . . . . ?
C47 C46 O5 C49 93.6(11) . . . . ?
C48 C43 C44 C45 0.0(2) . . . . ?
C50 C49 O5 C46 177.9(11) . . . . ?
O5 C46 C47 C48 179.7(3) . . . . ?
O5 C49 C50 C51 62.5(15) . . . . ?
O5 C49 C50 C52 -54.0(15) . . . . ?
O5 C49 C50 C53 -176.8(11) . . . . ?
O6 C49 C50 C51 -115.4(16) . . . . ?
O6 C49 C50 C52 128.1(16) . . . . ?
O6 C49 C50 C53 5.4(19) . . . . ?
O6 C49 O5 C46 -4.0(19) . . . . ?
C16 C15 C43 C44 109.1(8) . . . . ?
C16 C15 C43 C48 -71.0(8) . . . . ?
C16 C15 C43A C44A -77.7(10) . . . . ?
C16 C15 C43A C48A 102.4(9) . . . . ?
C16 C17 C18 C19 0.4(7) . . . . ?
C17 C16 N4 C19 -3.9(7) . . . . ?
C17 C16 N4 Co1 167.7(4) . . . . ?
C17 C18 C19 C20 166.9(6) . . . . ?
C17 C18 C19 N4 -2.9(7) . . . . ?
C18 C19 C20 C1 -179.7(6) . . . . ?
C18 C19 C20 C54 1.5(17) . . . . ?
C18 C19 C20 C54A -2.8(17) . . . . ?
C18 C19 N4 C16 4.2(7) . . . . ?
C18 C19 N4 Co1 -167.6(4) . . . . ?
C19 C20 C54 C55 -103.6(10) . . . . ?
C19 C20 C54 C59 76.6(10) . . . . ?
C19 C20 C54A C55A 79.5(9) . . . . ?
C19 C20 C54A C59A -100.4(9) . . . . ?
C20 C1 C2 C3 166.1(6) . . . . ?
C20 C1 N1 C4 -164.5(6) . . . . ?
C20 C1 N1 Co1 21.9(8) . . . . ?
C20 C19 N4 C16 -165.6(5) . . . . ?
C20 C19 N4 Co1 22.6(8) . . . . ?
C20 C54 C55 C56 -179.9(2) . . . . ?
C20 C54 C59 C58 179.9(3) . . . . ?
C20 C54A C55A C56A 179.9(3) . . . . ?
C20 C54A C59A C58A -179.9(2) . . . . ?
C54 C55 C56 C57 0.1(3) . . . . ?
C55 C54 C59 C58 0.1(3) . . . . ?
C55 C56 C57 C58 0.0(3) . . . . ?
C55 C56 C57 O7 179.8(2) . . . . ?
C56 C57 C58 C59 0.0(4) . . . . ?
C56 C57 O7 C60 84.7(11) . . . . ?
C57 C58 C59 C54 0.0(4) . . . . ?
C58 C57 O7 C60 -95.5(11) . . . . ?
C59 C54 C55 C56 -0.1(2) . . . . ?
C61 C60 O7 C57 -175.2(13) . . . . ?
O7 C57 C58 C59 -179.8(3) . . . . ?
O7 C60 C61 C62 -136.8(12) . . . . ?
O7 C60 C61 C63 102.7(14) . . . . ?
O7 C60 C61 C64 -15.5(13) . . . . ?
O8 C60 C61 C62 43.3(12) . . . . ?
O8 C60 C61 C63 -77.2(14) . . . . ?
O8 C60 C61 C64 164.5(13) . . . . ?
O8 C60 O7 C57 4.7(13) . . . . ?
N1 C1 C2 C3 -4.3(7) . . . . ?
N1 C1 C20 C19 -11.8(9) . . . . ?
N1 C1 C20 C54 167.2(14) . . . . ?
N1 C1 C20 C54A 171.5(16) . . . . ?
N1 C4 C5 C21 -167.8(12) . . . . ?
N1 C4 C5 C6 12.7(10) . . . . ?
N1 C4 C5 C21A -170.1(18) . . . . ?
N2 C6 C7 C8 2.9(8) . . . . ?
N2 C9 C10 C32 168.9(13) . . . . ?
N2 C9 C10 C11 -9.5(11) . . . . ?
N2 C9 C10 C32A 171.8(15) . . . . ?
N3 C11 C12 C13 -2.1(8) . . . . ?
N3 C14 C15 C43 -171.6(9) . . . . ?
N3 C14 C15 C16 7.8(10) . . . . ?
N3 C14 C15 C43A -169.0(15) . . . . ?
N4 C16 C17 C18 2.2(7) . . . . ?
N4 C19 C20 C1 -11.4(9) . . . . ?
N4 C19 C20 C54 169.8(15) . . . . ?
N4 C19 C20 C54A 165.6(15) . . . . ?
C21A C5 C6 C7 0.0(16) . . . . ?
C21A C5 C6 N2 -170.5(15) . . . . ?
C21A C22A C23A C24A -0.2(3) . . . . ?
C22A C21A C26A C25A -0.3(4) . . . . ?
C22A C23A C24A C25A 0.0(2) . . . . ?
C22A C23A C24A O1A -179.8(2) . . . . ?
C23A C24A C25A C26A 0.0(3) . . . . ?
C23A C24A O1A C27A -91.2(19) . . . . ?
C24A C25A C26A C21A 0.1(3) . . . . ?
C25A C24A O1A C27A 89.0(19) . . . . ?
C26A C21A C22A C23A 0.3(4) . . . . ?
C28A C27A O1A C24A 177.9(16) . . . . ?
O1A C24A C25A C26A 179.8(2) . . . . ?
O1A C27A C28A C29A -178.3(19) . . . . ?
O1A C27A C28A C30A 66(2) . . . . ?
O1A C27A C28A C31A -57(2) . . . . ?
O2A C27A C28A C29A 7(3) . . . . ?
O2A C27A C28A C30A -108(3) . . . . ?
O2A C27A C28A C31A 129(3) . . . . ?
O2A C27A O1A C24A -7(3) . . . . ?
C32A C10 C11 C12 -1.7(18) . . . . ?
C32A C10 C11 N3 169.9(16) . . . . ?
C32A C33A C34A C35A -0.1(2) . . . . ?
C33A C32A C37A C36A 0.1(4) . . . . ?
C33A C34A C35A C36A 0.2(3) . . . . ?
C33A C34A C35A O3A 179.8(2) . . . . ?
C34A C35A C36A C37A -0.1(4) . . . . ?
C34A C35A O3A C38A 109(2) . . . . ?
C35A C36A C37A C32A 0.0(4) . . . . ?
C36A C35A O3A C38A -72(2) . . . . ?
C37A C32A C33A C34A -0.1(3) . . . . ?
C39A C38A O3A C35A 177.1(18) . . . . ?
O3A C35A C36A C37A -179.8(3) . . . . ?
O3A C38A C39A C40A 86(3) . . . . ?
O3A C38A C39A C41A -160(2) . . . . ?
O3A C38A C39A C42A -45(3) . . . . ?
O4A C38A C39A C40A -97(3) . . . . ?
O4A C38A C39A C41A 17(3) . . . . ?
O4A C38A C39A C42A 132(3) . . . . ?
O4A C38A O3A C35A 0(4) . . . . ?
C43A C15 C16 C17 -0.4(15) . . . . ?
C43A C15 C16 N4 -169.3(14) . . . . ?
C43A C44A C45A C46A 0.0(3) . . . . ?
C44A C43A C48A C47A 0.0(4) . . . . ?
C44A C45A C46A C47A 0.1(2) . . . . ?
C44A C45A C46A O5A -179.9(2) . . . . ?
C45A C46A C47A C48A 0.0(3) . . . . ?
C45A C46A O5A C49A -107(2) . . . . ?
C46A C47A C48A C43A 0.0(4) . . . . ?
C47A C46A O5A C49A 73(2) . . . . ?
C48A C43A C44A C45A 0.0(4) . . . . ?
C50A C49A O5A C46A -178.0(17) . . . . ?
O5A C46A C47A C48A 179.9(2) . . . . ?
O5A C49A C50A C51A 164(2) . . . . ?
O5A C49A C50A C52A 47(2) . . . . ?
O5A C49A C50A C53A -75(2) . . . . ?
O6A C49A C50A C51A -7(4) . . . . ?
O6A C49A C50A C52A -124(3) . . . . ?
O6A C49A C50A C53A 114(3) . . . . ?
O6A C49A O5A C46A -6(4) . . . . ?
C54A C55A C56A C57A 0.2(3) . . . . ?
C55A C54A C59A C58A 0.1(4) . . . . ?
C55A C56A C57A C58A -0.1(2) . . . . ?
C55A C56A C57A O7A 179.8(2) . . . . ?
C56A C57A C58A C59A 0.1(3) . . . . ?
C56A C57A O7A C60A 65.6(16) . . . . ?
C57A C58A C59A C54A -0.1(3) . . . . ?
C58A C57A O7A C60A -114.4(16) . . . . ?
C59A C54A C55A C56A -0.2(4) . . . . ?
C61A C60A O7A C57A -179.6(14) . . . . ?
O7A C57A C58A C59A -179.9(2) . . . . ?
O7A C60A C61A C62A -177.2(18) . . . . ?
O7A C60A C61A C63A 60(2) . . . . ?
O7A C60A C61A C64A -56.1(19) . . . . ?
O8A C60A C61A C62A -6(3) . . . . ?
O8A C60A C61A C63A -129(2) . . . . ?
O8A C60A C61A C64A 115(3) . . . . ?
O8A C60A O7A C57A 8(3) . . . . ?

loop_
_smtbx_masks_void_nr
_smtbx_masks_void_average_x
_smtbx_masks_void_average_y
_smtbx_masks_void_average_z
_smtbx_masks_void_volume
_smtbx_masks_void_count_electrons
_smtbx_masks_void_content
1 0.000 0.000 0.000 289.2 65.4 '1.2 C7H16'
2 0.184 0.136 0.556 13.0 1.8 ?
3 0.816 0.864 0.444 13.0 1.7 ?
